data_7005580
loop_
_publ_author_name
'Krishna, Heera'
'Krishnamurthy, Setharampattu S.'
'Nethaji, Munirathinam'
'Murugavel, Ramaswamy'
'Prabusankar, Ganesan'

_publ_section_title
;
 Unusual reactivity of a sterically hindered diphosphazane ligand,
 EtN{P(OR)(2)}(2), (R = C(6)H(3)(Pr(I))(2)-2,6) towards
 (eta(3)-allyl)palladium precursors.
;
_journal_issue 27
_journal_name_full 'Dalton transactions (Cambridge, England : 2003)'
_journal_page_first 2908
_journal_page_last 2914
_journal_paper_doi 10.1039/b703308g
_journal_year 2007
_chemical_formula_moiety 'C106 H158 Cl2 N2 O12 P4 Pd2'
_chemical_formula_sum 'C106 H158 Cl2 N2 O12 P4 Pd2'
_chemical_formula_weight 2059.92
_chemical_name_systematic
;
?
;
_space_group_IT_number 2
_symmetry_cell_setting triclinic
_symmetry_space_group_name_Hall '-P 1'
_symmetry_space_group_name_H-M 'P -1'
_atom_sites_solution_hydrogens geom
_atom_sites_solution_primary direct
_atom_sites_solution_secondary difmap
_audit_creation_method SHELXL-97
_cell_angle_alpha 85.016(4)
_cell_angle_beta 79.956(4)
_cell_angle_gamma 73.461(4)
_cell_formula_units_Z 2
_cell_length_a 12.134(2)
_cell_length_b 17.393(3)
_cell_length_c 27.747(5)
_cell_measurement_temperature 293(2)
_cell_measurement_theta_max 22.6
_cell_measurement_theta_min 1.4
_cell_volume 5523.3(17)
_computing_cell_refinement 'Bruker Smart Apex CCD'
_computing_data_collection 'Bruker Smart Apex CCD'
_computing_data_reduction 'Bruker Saint'
_computing_molecular_graphics ortep-iii
_computing_structure_refinement 'SHELXL-97 (Sheldrick, 1997)'
_computing_structure_solution Shelxs-97
_diffrn_ambient_temperature 293(2)
_diffrn_detector_area_resol_mean 0.3
_diffrn_measured_fraction_theta_full 0.998
_diffrn_measured_fraction_theta_max 0.998
_diffrn_measurement_device_type 'Bruker Smart Apex CCD'
_diffrn_measurement_method omega
_diffrn_radiation_monochromator graphite
_diffrn_radiation_source 'fine-focus sealed tube'
_diffrn_radiation_type MoK\a
_diffrn_radiation_wavelength 0.71073
_diffrn_reflns_av_R_equivalents 0.1114
_diffrn_reflns_av_sigmaI/netI 0.1339
_diffrn_reflns_limit_h_max 13
_diffrn_reflns_limit_h_min -13
_diffrn_reflns_limit_k_max 18
_diffrn_reflns_limit_k_min -18
_diffrn_reflns_limit_l_max 29
_diffrn_reflns_limit_l_min -29
_diffrn_reflns_number 43509
_diffrn_reflns_theta_full 22.56
_diffrn_reflns_theta_max 22.56
_diffrn_reflns_theta_min 1.41
_exptl_absorpt_coefficient_mu 0.487
_exptl_absorpt_correction_T_max 0.9088
_exptl_absorpt_correction_T_min 0.7266
_exptl_absorpt_correction_type multi-scan
_exptl_absorpt_process_details sadabs
_exptl_crystal_colour colorless
_exptl_crystal_density_diffrn 1.239
_exptl_crystal_density_method 'not measured'
_exptl_crystal_description rectangular
_exptl_crystal_F_000 2180
_exptl_crystal_size_max 0.70
_exptl_crystal_size_mid 0.50
_exptl_crystal_size_min 0.20
_refine_diff_density_max 0.767
_refine_diff_density_min -1.812
_refine_diff_density_rms 0.098
_refine_ls_extinction_method none
_refine_ls_goodness_of_fit_ref 1.034
_refine_ls_hydrogen_treatment constr
_refine_ls_matrix_type fullcycle
_refine_ls_number_parameters 1192
_refine_ls_number_reflns 14545
_refine_ls_number_restraints 0
_refine_ls_restrained_S_all 1.034
_refine_ls_R_factor_all 0.1491
_refine_ls_R_factor_gt 0.0890
_refine_ls_shift/su_max 0.003
_refine_ls_shift/su_mean 0.001
_refine_ls_structure_factor_coef Fsqd
_refine_ls_weighting_details 'calc w=1/[\s^2^(Fo^2^)+(0.0818P)^2^+15.6395P] where P=(Fo^2^+2Fc^2^)/3'
_refine_ls_weighting_scheme calc
_refine_ls_wR_factor_gt 0.1796
_refine_ls_wR_factor_ref 0.2050
_reflns_number_gt 9019
_reflns_number_total 14545
_reflns_threshold_expression >2sigma(I)
_cod_data_source_file b703308g.txt
_cod_data_source_block Complex4_
_cod_original_cell_volume 5523.4(18)
_cod_database_code 7005580

loop_
_symmetry_equiv_pos_as_xyz
'x, y, z'
'-x, -y, -z'

loop_
_atom_site_label
_atom_site_type_symbol
_atom_site_fract_x
_atom_site_fract_y
_atom_site_fract_z
_atom_site_U_iso_or_equiv
_atom_site_adp_type
_atom_site_occupancy
_atom_site_symmetry_multiplicity
_atom_site_calc_flag
_atom_site_refinement_flags
_atom_site_disorder_assembly
_atom_site_disorder_group
Pd1 Pd 0.68600(6) 1.04066(4) 0.24607(3) 0.0294(2) Uani 1 1 d . . .
Pd2 Pd 0.81518(6) 0.83057(4) 0.25685(3) 0.0320(2) Uani 1 1 d . . .
Cl1 Cl 0.7073(2) 0.92163(15) 0.20089(9) 0.0436(7) Uani 1 1 d . . .
Cl2 Cl 0.7351(2) 0.94348(15) 0.31104(9) 0.0429(7) Uani 1 1 d . . .
P1 P 0.6305(2) 1.12628(18) 0.18357(11) 0.0344(7) Uani 1 1 d . . .
P2 P 0.6778(3) 1.14368(18) 0.29166(11) 0.0357(8) Uani 1 1 d . . .
P3 P 0.9029(3) 0.74959(19) 0.31526(12) 0.0408(8) Uani 1 1 d . . .
P4 P 0.8870(3) 0.73358(18) 0.20188(11) 0.0367(8) Uani 1 1 d . . .
O1 O 0.6563(6) 1.0874(4) 0.1313(2) 0.0367(19) Uani 1 1 d . . .
O2 O 0.4920(6) 1.1446(5) 0.1955(3) 0.044(2) Uani 1 1 d . . .
O3 O 0.8004(6) 1.1112(4) 0.3111(3) 0.042(2) Uani 1 1 d . . .
O4 O 0.5909(6) 1.1438(4) 0.3426(3) 0.043(2) Uani 1 1 d . . .
O5 O 0.6582(7) 1.2260(4) 0.2696(3) 0.047(2) Uani 1 1 d . . .
O6 O 0.9192(7) 0.7941(5) 0.3610(3) 0.049(2) Uani 1 1 d . . .
O7 O 0.8028(7) 0.7092(5) 0.3406(3) 0.048(2) Uani 1 1 d . . .
O8 O 0.9339(6) 0.7832(4) 0.1551(3) 0.0376(19) Uani 1 1 d . . .
O9 O 0.7852(6) 0.7116(5) 0.1806(3) 0.045(2) Uani 1 1 d . . .
O10 O 0.9753(7) 0.6589(4) 0.2134(3) 0.047(2) Uani 1 1 d . . .
O11 O 0.3746(19) 0.5589(13) 0.9723(9) 0.226(11) Uani 1 1 d . . .
O12 O 1.3226(7) 0.5359(5) 0.4204(3) 0.106(2) Uani 1 1 d . . .
N1 N 0.6766(8) 1.2053(5) 0.1737(3) 0.041(2) Uani 1 1 d . . .
H1 H 0.7147 1.2127 0.1955 0.050 Uiso 1 1 calc R . .
N2 N 1.0273(8) 0.6875(6) 0.2991(4) 0.055(3) Uani 1 1 d . . .
H2 H 1.0483 0.6827 0.2681 0.067 Uiso 1 1 calc R . .
C1 C 0.7407(10) 1.0958(7) 0.0900(4) 0.042(3) Uani 1 1 d . . .
C2 C 0.6975(11) 1.1239(8) 0.0465(4) 0.050(3) Uani 1 1 d . . .
C3 C 0.7776(14) 1.1308(9) 0.0051(5) 0.071(4) Uani 1 1 d . . .
H3 H 0.7517 1.1495 -0.0245 0.085 Uiso 1 1 calc R . .
C4 C 0.8957(14) 1.1100(9) 0.0074(5) 0.069(4) Uani 1 1 d . . .
H4 H 0.9482 1.1149 -0.0206 0.082 Uiso 1 1 calc R . .
C5 C 0.9351(11) 1.0828(8) 0.0502(5) 0.057(4) Uani 1 1 d . . .
H5 H 1.0146 1.0697 0.0512 0.069 Uiso 1 1 calc R . .
C6 C 0.8586(10) 1.0739(7) 0.0928(4) 0.040(3) Uani 1 1 d . . .
C7 C 0.5698(11) 1.1495(9) 0.0420(5) 0.066(4) Uani 1 1 d . . .
H7 H 0.5257 1.1410 0.0742 0.080 Uiso 1 1 calc R . .
C8 C 0.5258(13) 1.2374(9) 0.0263(5) 0.082(5) Uani 1 1 d . . .
H8A H 0.5418 1.2704 0.0487 0.123 Uiso 1 1 calc R . .
H8B H 0.4434 1.2507 0.0262 0.123 Uiso 1 1 calc R . .
H8C H 0.5644 1.2465 -0.0061 0.123 Uiso 1 1 calc R . .
C9 C 0.5450(15) 1.0976(10) 0.0059(6) 0.099(6) Uani 1 1 d . . .
H9A H 0.5844 1.1069 -0.0263 0.148 Uiso 1 1 calc R . .
H9B H 0.4627 1.1113 0.0055 0.148 Uiso 1 1 calc R . .
H9C H 0.5723 1.0420 0.0157 0.148 Uiso 1 1 calc R . .
C10 C 0.9114(10) 1.0405(7) 0.1382(4) 0.043(3) Uani 1 1 d . . .
H10 H 0.8476 1.0371 0.1646 0.051 Uiso 1 1 calc R . .
C11 C 0.9749(12) 1.0959(8) 0.1543(5) 0.072(4) Uani 1 1 d . . .
H11A H 1.0395 1.0991 0.1295 0.108 Uiso 1 1 calc R . .
H11B H 1.0029 1.0749 0.1844 0.108 Uiso 1 1 calc R . .
H11C H 0.9223 1.1485 0.1592 0.108 Uiso 1 1 calc R . .
C12 C 0.9933(12) 0.9572(8) 0.1319(5) 0.068(4) Uani 1 1 d . . .
H12A H 0.9522 0.9217 0.1237 0.102 Uiso 1 1 calc R . .
H12B H 1.0231 0.9383 0.1619 0.102 Uiso 1 1 calc R . .
H12C H 1.0567 0.9588 0.1061 0.102 Uiso 1 1 calc R . .
C13 C 0.4027(10) 1.1772(8) 0.1663(4) 0.046(3) Uani 1 1 d . . .
C14 C 0.3543(11) 1.2596(8) 0.1654(5) 0.054(4) Uani 1 1 d . . .
C15 C 0.2679(12) 1.2872(9) 0.1351(6) 0.074(5) Uani 1 1 d . . .
H15 H 0.2343 1.3421 0.1313 0.088 Uiso 1 1 calc R . .
C16 C 0.2326(12) 1.2362(11) 0.1118(6) 0.078(5) Uani 1 1 d . . .
H16 H 0.1752 1.2568 0.0922 0.094 Uiso 1 1 calc R . .
C17 C 0.2786(13) 1.1547(10) 0.1158(6) 0.073(4) Uani 1 1 d . . .
H17 H 0.2530 1.1209 0.0989 0.087 Uiso 1 1 calc R . .
C18 C 0.3640(10) 1.1225(8) 0.1454(5) 0.049(3) Uani 1 1 d . . .
C19 C 0.3798(12) 1.3152(8) 0.1977(5) 0.065(4) Uani 1 1 d . . .
H19 H 0.4601 1.2919 0.2036 0.078 Uiso 1 1 calc R . .
C20 C 0.3716(16) 1.3998(9) 0.1755(8) 0.125(8) Uani 1 1 d . . .
H20A H 0.4237 1.3967 0.1449 0.187 Uiso 1 1 calc R . .
H20B H 0.3927 1.4307 0.1976 0.187 Uiso 1 1 calc R . .
H20C H 0.2933 1.4251 0.1699 0.187 Uiso 1 1 calc R . .
C21 C 0.3007(14) 1.3184(11) 0.2477(6) 0.110(7) Uani 1 1 d . . .
H21A H 0.2208 1.3397 0.2432 0.165 Uiso 1 1 calc R . .
H21B H 0.3197 1.3523 0.2687 0.165 Uiso 1 1 calc R . .
H21C H 0.3122 1.2653 0.2624 0.165 Uiso 1 1 calc R . .
C22 C 0.4031(12) 1.0319(8) 0.1565(6) 0.064(4) Uani 1 1 d . . .
H22 H 0.4709 1.0206 0.1734 0.076 Uiso 1 1 calc R . .
C23 C 0.436(3) 0.9847(12) 0.1132(8) 0.221(16) Uani 1 1 d . . .
H23A H 0.3719 0.9964 0.0954 0.332 Uiso 1 1 calc R . .
H23B H 0.4570 0.9286 0.1228 0.332 Uiso 1 1 calc R . .
H23C H 0.5015 0.9976 0.0929 0.332 Uiso 1 1 calc R . .
C24 C 0.3097(17) 1.0079(11) 0.1899(8) 0.145(10) Uani 1 1 d . . .
H24A H 0.2379 1.0283 0.1771 0.218 Uiso 1 1 calc R . .
H24B H 0.3015 1.0293 0.2215 0.218 Uiso 1 1 calc R . .
H24C H 0.3285 0.9504 0.1930 0.218 Uiso 1 1 calc R . .
C25 C 0.8374(10) 1.1572(7) 0.3415(5) 0.044(3) Uani 1 1 d . . .
C26 C 0.8212(12) 1.1409(9) 0.3919(5) 0.062(4) Uani 1 1 d . . .
C27 C 0.8588(15) 1.1877(11) 0.4194(6) 0.093(5) Uani 1 1 d . . .
H27 H 0.8506 1.1783 0.4531 0.112 Uiso 1 1 calc R . .
C28 C 0.9070(18) 1.2465(12) 0.3998(6) 0.108(7) Uani 1 1 d . . .
H28 H 0.9261 1.2791 0.4200 0.130 Uiso 1 1 calc R . .
C29 C 0.9276(13) 1.2577(9) 0.3505(6) 0.082(5) Uani 1 1 d . . .
H29 H 0.9643 1.2966 0.3372 0.098 Uiso 1 1 calc R . .
C30 C 0.8953(11) 1.2127(7) 0.3193(5) 0.052(3) Uani 1 1 d . . .
C31 C 0.7763(14) 1.0709(9) 0.4148(5) 0.067(4) Uani 1 1 d . . .
H31 H 0.7520 1.0473 0.3890 0.080 Uiso 1 1 calc R . .
C32 C 0.8745(17) 1.0065(11) 0.4352(7) 0.129(8) Uani 1 1 d . . .
H32A H 0.9438 0.9965 0.4112 0.194 Uiso 1 1 calc R . .
H32B H 0.8516 0.9578 0.4428 0.194 Uiso 1 1 calc R . .
H32C H 0.8895 1.0248 0.4644 0.194 Uiso 1 1 calc R . .
C33 C 0.6722(16) 1.0970(12) 0.4547(6) 0.118(7) Uani 1 1 d . . .
H33A H 0.6929 1.1233 0.4793 0.177 Uiso 1 1 calc R . .
H33B H 0.6489 1.0508 0.4691 0.177 Uiso 1 1 calc R . .
H33C H 0.6090 1.1334 0.4408 0.177 Uiso 1 1 calc R . .
C34 C 0.9283(11) 1.2238(8) 0.2643(5) 0.056(4) Uani 1 1 d . . .
H34 H 0.8932 1.1906 0.2484 0.067 Uiso 1 1 calc R . .
C35 C 1.0629(13) 1.1912(9) 0.2511(6) 0.091(5) Uani 1 1 d . . .
H35A H 1.0857 1.1981 0.2164 0.137 Uiso 1 1 calc R . .
H35B H 1.0863 1.1352 0.2605 0.137 Uiso 1 1 calc R . .
H35C H 1.0996 1.2201 0.2682 0.137 Uiso 1 1 calc R . .
C36 C 0.8854(14) 1.3073(8) 0.2461(6) 0.088(5) Uani 1 1 d . . .
H36A H 0.8019 1.3239 0.2530 0.132 Uiso 1 1 calc R . .
H36B H 0.9101 1.3108 0.2114 0.132 Uiso 1 1 calc R . .
H36C H 0.9162 1.3416 0.2620 0.132 Uiso 1 1 calc R . .
C37 C 0.4791(10) 1.1954(8) 0.3542(4) 0.050(3) Uani 1 1 d . . .
C38 C 0.3868(11) 1.1594(9) 0.3592(5) 0.065(4) Uani 1 1 d . . .
C39 C 0.2743(12) 1.2099(11) 0.3731(6) 0.084(5) Uani 1 1 d . . .
H39 H 0.2111 1.1885 0.3769 0.101 Uiso 1 1 calc R . .
C40 C 0.2547(14) 1.2896(11) 0.3812(6) 0.088(6) Uani 1 1 d . . .
H40 H 0.1793 1.3222 0.3892 0.106 Uiso 1 1 calc R . .
C41 C 0.3472(15) 1.3203(9) 0.3773(5) 0.078(5) Uani 1 1 d . . .
H41 H 0.3337 1.3741 0.3835 0.093 Uiso 1 1 calc R . .
C42 C 0.4601(12) 1.2746(8) 0.3647(5) 0.059(4) Uani 1 1 d . . .
C43 C 0.4095(12) 1.0703(10) 0.3544(7) 0.083(5) Uani 1 1 d . . .
H43 H 0.4938 1.0454 0.3495 0.100 Uiso 1 1 calc R . .
C44 C 0.361(2) 1.0522(13) 0.3116(9) 0.175(11) Uani 1 1 d . . .
H44A H 0.2781 1.0767 0.3159 0.263 Uiso 1 1 calc R . .
H44B H 0.3757 0.9951 0.3098 0.263 Uiso 1 1 calc R . .
H44C H 0.3968 1.0732 0.2818 0.263 Uiso 1 1 calc R . .
C45 C 0.356(3) 1.0337(13) 0.3993(9) 0.206(14) Uani 1 1 d . . .
H45A H 0.3706 1.0546 0.4276 0.309 Uiso 1 1 calc R . .
H45B H 0.3881 0.9765 0.3996 0.309 Uiso 1 1 calc R . .
H45C H 0.2731 1.0464 0.3997 0.309 Uiso 1 1 calc R . .
C46 C 0.5571(14) 1.3143(9) 0.3649(6) 0.076(5) Uani 1 1 d . . .
H46 H 0.6310 1.2742 0.3547 0.091 Uiso 1 1 calc R . .
C47 C 0.5486(14) 1.3849(9) 0.3272(6) 0.093(5) Uani 1 1 d . . .
H47A H 0.5454 1.3671 0.2958 0.139 Uiso 1 1 calc R . .
H47B H 0.6157 1.4046 0.3250 0.139 Uiso 1 1 calc R . .
H47C H 0.4795 1.4270 0.3373 0.139 Uiso 1 1 calc R . .
C48 C 0.5596(15) 1.3377(10) 0.4160(6) 0.105(6) Uani 1 1 d . . .
H48A H 0.6217 1.3621 0.4150 0.157 Uiso 1 1 calc R . .
H48B H 0.5719 1.2907 0.4375 0.157 Uiso 1 1 calc R . .
H48C H 0.4868 1.3751 0.4279 0.157 Uiso 1 1 calc R . .
C49 C 0.6643(12) 1.2666(8) 0.1339(5) 0.059(4) Uani 1 1 d . . .
H49 H 0.6064 1.2750 0.1145 0.071 Uiso 1 1 calc R . .
C50 C 0.741(3) 1.3094(16) 0.1271(10) 0.26(2) Uani 1 1 d . . .
H50A H 0.7977 1.2996 0.1471 0.311 Uiso 1 1 calc R . .
H50B H 0.7374 1.3493 0.1024 0.311 Uiso 1 1 calc R . .
C51 C 1.0227(11) 0.8050(8) 0.3735(5) 0.054(4) Uani 1 1 d . . .
C52 C 1.0882(10) 0.8462(8) 0.3419(5) 0.056(4) Uani 1 1 d . . .
C53 C 1.1845(12) 0.8581(10) 0.3581(6) 0.080(5) Uani 1 1 d . . .
H53 H 1.2322 0.8846 0.3375 0.096 Uiso 1 1 calc R . .
C54 C 1.2096(15) 0.8312(13) 0.4037(7) 0.114(7) Uani 1 1 d . . .
H54 H 1.2734 0.8407 0.4139 0.137 Uiso 1 1 calc R . .
C55 C 1.1422(16) 0.7900(13) 0.4351(7) 0.112(7) Uani 1 1 d . . .
H55 H 1.1607 0.7721 0.4661 0.135 Uiso 1 1 calc R . .
C56 C 1.0472(13) 0.7759(10) 0.4201(5) 0.074(5) Uani 1 1 d . . .
C57 C 1.0643(11) 0.8813(8) 0.2914(5) 0.055(4) Uani 1 1 d . . .
H57 H 0.9917 0.8717 0.2859 0.066 Uiso 1 1 calc R . .
C58 C 1.0480(13) 0.9708(8) 0.2884(6) 0.090(5) Uani 1 1 d . . .
H58A H 0.9883 0.9953 0.3144 0.135 Uiso 1 1 calc R . .
H58B H 1.0256 0.9925 0.2575 0.135 Uiso 1 1 calc R . .
H58C H 1.1197 0.9816 0.2916 0.135 Uiso 1 1 calc R . .
C59 C 1.1602(13) 0.8408(9) 0.2518(5) 0.080(5) Uani 1 1 d . . .
H59A H 1.1423 0.8633 0.2203 0.121 Uiso 1 1 calc R . .
H59B H 1.1668 0.7843 0.2533 0.121 Uiso 1 1 calc R . .
H59C H 1.2325 0.8489 0.2566 0.121 Uiso 1 1 calc R . .
C60 C 0.9743(17) 0.7308(12) 0.4554(6) 0.095(6) Uani 1 1 d . . .
H60 H 0.9173 0.7207 0.4375 0.114 Uiso 1 1 calc R . .
C61 C 1.0404(19) 0.6517(12) 0.4744(7) 0.140(8) Uani 1 1 d . . .
H61A H 1.0965 0.6592 0.4927 0.210 Uiso 1 1 calc R . .
H61B H 1.0798 0.6181 0.4474 0.210 Uiso 1 1 calc R . .
H61C H 0.9876 0.6266 0.4953 0.210 Uiso 1 1 calc R . .
C62 C 0.9054(17) 0.7846(13) 0.4977(7) 0.132(8) Uani 1 1 d . . .
H62A H 0.8709 0.7533 0.5229 0.198 Uiso 1 1 calc R . .
H62B H 0.8454 0.8271 0.4858 0.198 Uiso 1 1 calc R . .
H62C H 0.9569 0.8071 0.5109 0.198 Uiso 1 1 calc R . .
C63 C 0.7834(12) 0.6720(8) 0.3874(5) 0.059(4) Uani 1 1 d . . .
C64 C 0.8321(14) 0.5897(9) 0.3931(6) 0.074(4) Uani 1 1 d . . .
C65 C 0.8101(19) 0.5550(12) 0.4398(8) 0.109(7) Uani 1 1 d . . .
H65 H 0.8408 0.5002 0.4455 0.130 Uiso 1 1 calc R . .
C66 C 0.744(2) 0.6010(17) 0.4770(8) 0.139(9) Uani 1 1 d . . .
H66 H 0.7326 0.5768 0.5079 0.167 Uiso 1 1 calc R . .
C67 C 0.6933(19) 0.6818(14) 0.4710(7) 0.119(8) Uani 1 1 d . . .
H67 H 0.6487 0.7114 0.4975 0.143 Uiso 1 1 calc R . .
C68 C 0.7098(14) 0.7187(11) 0.4244(6) 0.076(5) Uani 1 1 d . . .
C69 C 0.8920(14) 0.5383(9) 0.3495(6) 0.080(5) Uani 1 1 d . . .
H69 H 0.9309 0.5710 0.3257 0.096 Uiso 1 1 calc R . .
C70 C 0.9848(17) 0.4635(10) 0.3622(8) 0.129(8) Uani 1 1 d . . .
H70A H 1.0317 0.4773 0.3828 0.194 Uiso 1 1 calc R . .
H70B H 1.0331 0.4415 0.3327 0.194 Uiso 1 1 calc R . .
H70C H 0.9483 0.4246 0.3792 0.194 Uiso 1 1 calc R . .
C71 C 0.8047(18) 0.5158(12) 0.3247(7) 0.133(8) Uani 1 1 d . . .
H71A H 0.7672 0.4816 0.3465 0.200 Uiso 1 1 calc R . .
H71B H 0.8441 0.4879 0.2955 0.200 Uiso 1 1 calc R . .
H71C H 0.7473 0.5635 0.3163 0.200 Uiso 1 1 calc R . .
C72 C 0.6453(15) 0.8048(10) 0.4141(7) 0.094(6) Uani 1 1 d . . .
H72 H 0.6872 0.8249 0.3845 0.112 Uiso 1 1 calc R . .
C73 C 0.628(2) 0.8595(14) 0.4530(10) 0.202(14) Uani 1 1 d . . .
H73A H 0.5644 0.9057 0.4488 0.302 Uiso 1 1 calc R . .
H73B H 0.6977 0.8761 0.4520 0.302 Uiso 1 1 calc R . .
H73C H 0.6116 0.8329 0.4841 0.302 Uiso 1 1 calc R . .
C74 C 0.531(3) 0.8100(15) 0.4057(16) 0.32(3) Uani 1 1 d . . .
H74A H 0.4973 0.7759 0.4293 0.473 Uiso 1 1 calc R . .
H74B H 0.5342 0.7932 0.3733 0.473 Uiso 1 1 calc R . .
H74C H 0.4835 0.8645 0.4089 0.473 Uiso 1 1 calc R . .
C75 C 0.9857(11) 0.7483(7) 0.1097(4) 0.043(3) Uani 1 1 d . . .
C76 C 0.9169(11) 0.7574(7) 0.0736(5) 0.051(3) Uani 1 1 d . . .
C77 C 0.9693(14) 0.7242(9) 0.0291(5) 0.071(4) Uani 1 1 d . . .
H77 H 0.9249 0.7300 0.0042 0.086 Uiso 1 1 calc R . .
C78 C 1.0844(16) 0.6829(10) 0.0205(6) 0.083(5) Uani 1 1 d . . .
H78 H 1.1172 0.6582 -0.0090 0.099 Uiso 1 1 calc R . .
C79 C 1.1510(13) 0.6788(9) 0.0570(6) 0.078(5) Uani 1 1 d . . .
H79 H 1.2303 0.6533 0.0508 0.094 Uiso 1 1 calc R . .
C80 C 1.1038(11) 0.7113(8) 0.1025(5) 0.052(3) Uani 1 1 d . . .
C81 C 0.7914(10) 0.8078(8) 0.0794(5) 0.051(3) Uani 1 1 d . . .
H81 H 0.7683 0.8245 0.1134 0.061 Uiso 1 1 calc R . .
C82 C 0.7108(12) 0.7599(9) 0.0698(5) 0.080(5) Uani 1 1 d . . .
H82A H 0.7259 0.7480 0.0357 0.121 Uiso 1 1 calc R . .
H82B H 0.6314 0.7908 0.0783 0.121 Uiso 1 1 calc R . .
H82C H 0.7244 0.7108 0.0893 0.121 Uiso 1 1 calc R . .
C83 C 0.7784(13) 0.8846(9) 0.0455(6) 0.082(5) Uani 1 1 d . . .
H83A H 0.7872 0.8704 0.0121 0.123 Uiso 1 1 calc R . .
H83B H 0.8372 0.9099 0.0489 0.123 Uiso 1 1 calc R . .
H83C H 0.7028 0.9209 0.0546 0.123 Uiso 1 1 calc R . .
C84 C 1.1832(11) 0.7075(9) 0.1400(5) 0.062(4) Uani 1 1 d . . .
H84 H 1.1335 0.7308 0.1699 0.075 Uiso 1 1 calc R . .
C85 C 1.2664(12) 0.7587(9) 0.1228(6) 0.084(5) Uani 1 1 d . . .
H85A H 1.3196 0.7359 0.0945 0.127 Uiso 1 1 calc R . .
H85B H 1.3092 0.7604 0.1485 0.127 Uiso 1 1 calc R . .
H85C H 1.2230 0.8122 0.1145 0.127 Uiso 1 1 calc R . .
C86 C 1.2465(13) 0.6205(10) 0.1535(6) 0.104(6) Uani 1 1 d . . .
H86A H 1.1904 0.5925 0.1679 0.156 Uiso 1 1 calc R . .
H86B H 1.2971 0.6204 0.1765 0.156 Uiso 1 1 calc R . .
H86C H 1.2916 0.5943 0.1245 0.156 Uiso 1 1 calc R . .
C87 C 0.7432(11) 0.6449(7) 0.1948(5) 0.046(3) Uani 1 1 d . . .
C88 C 0.6393(12) 0.6560(9) 0.2249(5) 0.061(4) Uani 1 1 d . . .
C89 C 0.5900(14) 0.5931(11) 0.2356(6) 0.085(5) Uani 1 1 d . . .
H89 H 0.5179 0.6008 0.2554 0.101 Uiso 1 1 calc R . .
C90 C 0.6477(18) 0.5179(12) 0.2168(7) 0.099(6) Uani 1 1 d . . .
H90 H 0.6174 0.4743 0.2253 0.119 Uiso 1 1 calc R . .
C91 C 0.7506(17) 0.5103(10) 0.1856(7) 0.091(5) Uani 1 1 d . . .
H91 H 0.7880 0.4607 0.1720 0.110 Uiso 1 1 calc R . .
C92 C 0.8019(13) 0.5726(8) 0.1730(5) 0.060(4) Uani 1 1 d . . .
C93 C 0.5756(12) 0.7367(10) 0.2455(6) 0.077(5) Uani 1 1 d . . .
H93 H 0.6344 0.7617 0.2518 0.092 Uiso 1 1 calc R . .
C94 C 0.5117(15) 0.7888(11) 0.2067(8) 0.126(7) Uani 1 1 d . . .
H94A H 0.5621 0.7832 0.1757 0.189 Uiso 1 1 calc R . .
H94B H 0.4884 0.8438 0.2156 0.189 Uiso 1 1 calc R . .
H94C H 0.4439 0.7721 0.2043 0.189 Uiso 1 1 calc R . .
C95 C 0.4912(18) 0.7380(14) 0.2924(8) 0.155(10) Uani 1 1 d . . .
H95A H 0.4331 0.7129 0.2877 0.233 Uiso 1 1 calc R . .
H95B H 0.4545 0.7925 0.3013 0.233 Uiso 1 1 calc R . .
H95C H 0.5323 0.7093 0.3180 0.233 Uiso 1 1 calc R . .
C96 C 0.9149(14) 0.5552(9) 0.1383(6) 0.079(5) Uani 1 1 d . . .
H96 H 0.9382 0.6052 0.1327 0.095 Uiso 1 1 calc R . .
C97 C 0.8998(17) 0.5308(10) 0.0885(7) 0.117(7) Uani 1 1 d . . .
H97A H 0.8488 0.4966 0.0935 0.176 Uiso 1 1 calc R . .
H97B H 0.9742 0.5026 0.0713 0.176 Uiso 1 1 calc R . .
H97C H 0.8669 0.5780 0.0695 0.176 Uiso 1 1 calc R . .
C98 C 1.0129(14) 0.4925(9) 0.1587(7) 0.103(6) Uani 1 1 d . . .
H98A H 1.0205 0.5082 0.1900 0.154 Uiso 1 1 calc R . .
H98B H 1.0845 0.4881 0.1365 0.154 Uiso 1 1 calc R . .
H98C H 0.9955 0.4416 0.1623 0.154 Uiso 1 1 calc R . .
C99 C 1.1113(10) 0.6375(8) 0.3294(5) 0.068(4) Uani 1 1 d . . .
H99A H 1.1490 0.6711 0.3428 0.081 Uiso 1 1 calc R . .
H99B H 1.0703 0.6123 0.3565 0.081 Uiso 1 1 calc R . .
C100 C 1.1994(16) 0.5755(13) 0.3006(8) 0.154(10) Uani 1 1 d . . .
H10A H 1.1619 0.5477 0.2830 0.231 Uiso 1 1 calc R . .
H10B H 1.2445 0.5381 0.3220 0.231 Uiso 1 1 calc R . .
H10C H 1.2496 0.6000 0.2777 0.231 Uiso 1 1 calc R . .
C101 C 0.440(2) 0.4368(17) 0.9339(10) 0.213(15) Uani 1 1 d . . .
H10D H 0.3947 0.4039 0.9257 0.319 Uiso 1 1 calc R . .
H10E H 0.5114 0.4033 0.9428 0.319 Uiso 1 1 calc R . .
H10F H 0.4562 0.4709 0.9060 0.319 Uiso 1 1 calc R . .
C102 C 0.375(2) 0.4853(18) 0.9741(13) 0.153(10) Uani 1 1 d . . .
C103 C 0.309(3) 0.4538(17) 1.0177(11) 0.227(15) Uani 1 1 d . . .
H10G H 0.2351 0.4921 1.0265 0.340 Uiso 1 1 calc R . .
H10H H 0.3523 0.4447 1.0445 0.340 Uiso 1 1 calc R . .
H10I H 0.2972 0.4042 1.0102 0.340 Uiso 1 1 calc R . .
C105 C 1.390(3) 0.5769(17) 0.4295(15) 0.208(14) Uani 1 1 d . . .
C104 C 1.4609(11) 0.6008(8) 0.3880(4) 0.113(3) Uani 1 1 d . . .
H10J H 1.4492 0.5796 0.3591 0.170 Uiso 1 1 calc R . .
H10K H 1.5412 0.5807 0.3921 0.170 Uiso 1 1 calc R . .
H10L H 1.4405 0.6583 0.3848 0.170 Uiso 1 1 calc R . .
C106 C 1.3788(11) 0.5862(8) 0.4817(5) 0.107(3) Uani 1 1 d . . .
H10M H 1.2999 0.5907 0.4968 0.160 Uiso 1 1 calc R . .
H10N H 1.3994 0.6337 0.4871 0.160 Uiso 1 1 calc R . .
H10O H 1.4298 0.5402 0.4957 0.160 Uiso 1 1 calc R . .

loop_
_atom_site_aniso_label
_atom_site_aniso_U_11
_atom_site_aniso_U_22
_atom_site_aniso_U_33
_atom_site_aniso_U_23
_atom_site_aniso_U_13
_atom_site_aniso_U_12
Pd1 0.0322(4) 0.0281(5) 0.0280(5) -0.0030(3) -0.0047(3) -0.0076(3)
Pd2 0.0353(4) 0.0299(5) 0.0308(5) 0.0000(4) -0.0064(4) -0.0085(4)
Cl1 0.0618(17) 0.0313(15) 0.0396(16) -0.0013(12) -0.0197(13) -0.0090(13)
Cl2 0.0582(17) 0.0358(16) 0.0315(15) -0.0022(12) -0.0072(13) -0.0071(13)
P1 0.0348(17) 0.0320(18) 0.0354(19) 0.0045(14) -0.0075(14) -0.0081(14)
P2 0.0383(18) 0.0327(19) 0.0354(19) -0.0085(15) -0.0015(15) -0.0091(15)
P3 0.0398(19) 0.044(2) 0.039(2) 0.0051(16) -0.0072(15) -0.0140(16)
P4 0.0389(18) 0.0343(19) 0.0361(19) 0.0007(15) -0.0109(15) -0.0062(15)
O1 0.042(5) 0.044(5) 0.025(5) 0.003(4) -0.008(4) -0.012(4)
O2 0.038(5) 0.047(5) 0.043(5) 0.001(4) -0.004(4) -0.007(4)
O3 0.050(5) 0.041(5) 0.037(5) -0.013(4) -0.004(4) -0.017(4)
O4 0.045(5) 0.038(5) 0.041(5) -0.005(4) 0.001(4) -0.005(4)
O5 0.059(5) 0.033(5) 0.044(5) -0.014(4) -0.002(4) -0.006(4)
O6 0.052(5) 0.062(6) 0.036(5) -0.002(4) -0.011(4) -0.018(4)
O7 0.059(5) 0.040(5) 0.048(6) 0.017(4) -0.013(4) -0.020(4)
O8 0.041(5) 0.036(5) 0.033(5) -0.001(4) -0.006(4) -0.008(4)
O9 0.043(5) 0.045(5) 0.048(5) -0.004(4) -0.015(4) -0.009(4)
O10 0.060(5) 0.037(5) 0.043(5) 0.000(4) -0.016(4) -0.007(4)
O11 0.22(2) 0.132(17) 0.27(3) -0.021(18) 0.026(17) 0.008(16)
O12 0.108(5) 0.100(6) 0.109(6) -0.007(4) -0.014(4) -0.027(4)
N1 0.052(6) 0.039(6) 0.034(6) 0.007(5) -0.015(5) -0.011(5)
N2 0.040(6) 0.073(8) 0.051(7) -0.002(6) -0.015(5) -0.006(6)
C1 0.050(8) 0.031(7) 0.039(8) 0.001(6) -0.006(6) -0.006(6)
C2 0.054(8) 0.057(9) 0.033(8) 0.008(7) -0.003(7) -0.011(7)
C3 0.088(12) 0.077(11) 0.040(9) 0.010(8) -0.008(9) -0.014(9)
C4 0.075(11) 0.079(11) 0.048(10) 0.014(9) 0.012(8) -0.033(9)
C5 0.050(8) 0.052(9) 0.061(10) -0.001(8) 0.004(8) -0.007(7)
C6 0.033(7) 0.051(8) 0.036(8) 0.001(6) -0.003(6) -0.016(6)
C7 0.059(9) 0.096(12) 0.043(9) 0.010(8) -0.014(7) -0.020(9)
C8 0.084(11) 0.078(13) 0.070(11) 0.006(9) -0.027(9) 0.006(9)
C9 0.123(14) 0.103(14) 0.095(14) 0.010(11) -0.063(12) -0.045(12)
C10 0.044(7) 0.042(8) 0.043(8) 0.004(6) -0.004(6) -0.017(6)
C11 0.068(10) 0.065(10) 0.085(11) -0.007(9) -0.011(8) -0.019(8)
C12 0.068(10) 0.053(10) 0.075(11) 0.009(8) -0.016(8) -0.006(8)
C13 0.033(7) 0.050(9) 0.046(8) 0.007(7) -0.002(6) -0.003(7)
C14 0.048(8) 0.042(9) 0.058(9) 0.020(7) -0.011(7) 0.004(7)
C15 0.061(10) 0.051(10) 0.097(13) 0.023(9) -0.028(9) 0.006(8)
C16 0.048(9) 0.098(14) 0.087(13) 0.003(11) -0.035(9) -0.007(10)
C17 0.064(10) 0.077(13) 0.084(12) -0.013(10) -0.022(9) -0.022(9)
C18 0.036(7) 0.065(10) 0.050(9) -0.002(7) -0.005(7) -0.019(7)
C19 0.068(10) 0.044(9) 0.077(11) -0.015(8) -0.008(8) -0.001(7)
C20 0.131(16) 0.044(11) 0.20(2) 0.003(13) -0.053(15) -0.015(11)
C21 0.100(13) 0.125(16) 0.104(15) -0.069(13) 0.004(12) -0.022(12)
C22 0.054(9) 0.047(10) 0.093(12) -0.014(9) -0.013(8) -0.015(7)
C23 0.43(5) 0.066(15) 0.12(2) -0.031(14) 0.07(2) -0.05(2)
C24 0.125(17) 0.090(15) 0.17(2) 0.042(15) 0.051(16) -0.009(13)
C25 0.049(8) 0.043(8) 0.041(8) -0.007(6) -0.014(6) -0.006(6)
C26 0.081(10) 0.065(10) 0.047(9) -0.009(8) -0.016(8) -0.025(8)
C27 0.137(15) 0.107(14) 0.057(11) -0.021(10) -0.029(11) -0.052(13)
C28 0.18(2) 0.124(17) 0.061(13) -0.012(11) -0.042(13) -0.091(16)
C29 0.101(12) 0.081(12) 0.086(14) -0.006(10) -0.035(11) -0.049(10)
C30 0.059(9) 0.045(8) 0.063(10) -0.004(7) -0.020(7) -0.027(7)
C31 0.106(12) 0.069(11) 0.035(9) -0.001(8) -0.018(8) -0.035(10)
C32 0.133(17) 0.086(15) 0.14(2) 0.023(14) -0.015(15) -0.004(13)
C33 0.143(17) 0.141(18) 0.069(13) -0.019(12) 0.018(12) -0.052(14)
C34 0.065(9) 0.047(9) 0.060(10) -0.004(7) -0.005(7) -0.024(7)
C35 0.088(12) 0.086(13) 0.106(14) -0.017(11) 0.004(10) -0.043(10)
C36 0.107(13) 0.052(11) 0.098(14) 0.013(9) -0.004(10) -0.024(9)
C37 0.042(8) 0.044(9) 0.046(9) 0.006(7) 0.010(6) 0.004(7)
C38 0.045(9) 0.071(11) 0.064(10) 0.007(8) 0.008(7) -0.005(8)
C39 0.045(9) 0.086(13) 0.098(14) 0.007(11) 0.009(9) 0.002(9)
C40 0.066(11) 0.086(14) 0.071(12) 0.001(10) 0.022(9) 0.026(10)
C41 0.078(12) 0.064(11) 0.072(12) -0.012(9) 0.022(9) -0.006(10)
C42 0.067(10) 0.042(9) 0.054(9) 0.000(7) 0.007(7) -0.002(8)
C43 0.044(9) 0.076(13) 0.129(16) -0.029(12) 0.009(9) -0.022(8)
C44 0.28(3) 0.111(19) 0.17(2) -0.008(17) -0.07(2) -0.08(2)
C45 0.34(4) 0.10(2) 0.17(3) 0.032(18) -0.01(3) -0.08(2)
C46 0.090(11) 0.060(11) 0.076(12) -0.024(9) -0.002(9) -0.017(9)
C47 0.113(14) 0.057(11) 0.106(14) -0.010(10) 0.008(11) -0.036(10)
C48 0.116(14) 0.096(14) 0.103(15) -0.046(12) -0.007(12) -0.024(11)
C49 0.086(10) 0.053(9) 0.049(9) 0.028(7) -0.024(8) -0.036(8)
C50 0.35(4) 0.25(3) 0.30(4) 0.25(3) -0.24(3) -0.25(3)
C51 0.044(8) 0.068(10) 0.053(9) -0.006(8) -0.016(7) -0.014(7)
C52 0.036(8) 0.067(10) 0.074(11) -0.010(8) -0.005(7) -0.026(7)
C53 0.059(10) 0.108(14) 0.083(13) -0.004(11) -0.013(9) -0.036(10)
C54 0.084(13) 0.19(2) 0.093(15) 0.003(15) -0.035(12) -0.069(14)
C55 0.095(14) 0.17(2) 0.092(15) 0.010(14) -0.046(12) -0.052(14)
C56 0.082(11) 0.108(13) 0.043(10) 0.007(9) -0.021(8) -0.038(10)
C57 0.059(9) 0.057(10) 0.053(9) -0.003(7) -0.008(7) -0.024(7)
C58 0.091(12) 0.048(10) 0.114(14) -0.001(9) 0.011(10) -0.009(9)
C59 0.080(11) 0.083(12) 0.071(11) -0.006(9) 0.004(9) -0.020(9)
C60 0.130(15) 0.127(17) 0.054(11) 0.018(12) -0.034(11) -0.069(14)
C61 0.17(2) 0.128(19) 0.124(18) 0.055(15) -0.050(16) -0.054(17)
C62 0.129(18) 0.16(2) 0.087(16) 0.016(15) -0.009(14) -0.025(16)
C63 0.071(10) 0.050(10) 0.057(10) 0.017(8) -0.007(8) -0.024(8)
C64 0.097(12) 0.052(11) 0.077(12) 0.011(9) -0.013(10) -0.031(9)
C65 0.17(2) 0.080(14) 0.087(15) 0.058(13) -0.044(14) -0.048(14)
C66 0.19(3) 0.15(2) 0.086(17) 0.023(17) 0.023(16) -0.10(2)
C67 0.17(2) 0.114(17) 0.075(14) 0.004(13) 0.039(13) -0.078(16)
C68 0.080(11) 0.082(13) 0.065(12) 0.002(10) 0.005(9) -0.034(10)
C69 0.102(13) 0.040(10) 0.102(14) 0.021(9) -0.032(11) -0.022(9)
C70 0.147(18) 0.071(14) 0.16(2) 0.008(14) -0.052(16) -0.010(13)
C71 0.154(19) 0.133(19) 0.141(19) -0.019(15) -0.050(16) -0.066(16)
C72 0.090(13) 0.072(13) 0.098(14) -0.025(11) 0.053(11) -0.023(11)
C73 0.25(3) 0.11(2) 0.25(3) -0.07(2) -0.11(3) 0.01(2)
C74 0.21(3) 0.12(2) 0.66(8) -0.11(3) -0.27(4) 0.03(2)
C75 0.054(8) 0.038(8) 0.035(8) -0.008(6) -0.008(7) -0.005(6)
C76 0.071(9) 0.043(8) 0.039(8) 0.000(7) -0.008(7) -0.014(7)
C77 0.087(12) 0.072(11) 0.050(10) -0.020(8) 0.000(9) -0.017(9)
C78 0.114(14) 0.080(12) 0.042(10) -0.031(9) 0.009(10) -0.011(11)
C79 0.073(11) 0.081(12) 0.057(11) -0.013(9) 0.019(9) 0.002(9)
C80 0.053(9) 0.053(9) 0.040(9) 0.008(7) 0.003(7) -0.009(7)
C81 0.056(8) 0.061(9) 0.037(8) -0.004(7) -0.024(7) -0.011(7)
C82 0.075(10) 0.096(13) 0.078(12) 0.005(10) -0.041(9) -0.020(9)
C83 0.087(11) 0.073(11) 0.085(12) 0.012(10) -0.034(10) -0.013(9)
C84 0.037(8) 0.084(11) 0.053(9) -0.002(8) -0.002(7) 0.002(8)
C85 0.071(11) 0.103(13) 0.077(12) 0.004(10) -0.010(9) -0.025(10)
C86 0.077(12) 0.105(15) 0.103(14) 0.031(12) -0.024(10) 0.014(10)
C87 0.054(9) 0.031(8) 0.059(9) 0.014(7) -0.026(7) -0.014(7)
C88 0.052(9) 0.073(11) 0.067(11) 0.000(9) -0.018(8) -0.024(9)
C89 0.074(11) 0.083(14) 0.105(15) 0.021(11) -0.019(10) -0.038(11)
C90 0.111(16) 0.087(15) 0.118(17) 0.018(13) -0.025(13) -0.060(13)
C91 0.114(15) 0.060(12) 0.105(15) -0.010(10) -0.018(12) -0.029(11)
C92 0.081(11) 0.050(10) 0.063(10) -0.001(8) -0.019(8) -0.035(8)
C93 0.045(9) 0.096(14) 0.090(13) -0.006(11) 0.003(9) -0.027(9)
C94 0.097(14) 0.091(16) 0.18(2) -0.011(15) -0.040(14) 0.008(12)
C95 0.120(18) 0.17(2) 0.13(2) -0.015(17) 0.041(15) -0.007(16)
C96 0.091(12) 0.041(10) 0.102(14) -0.011(9) -0.007(11) -0.015(9)
C97 0.151(18) 0.083(14) 0.117(17) -0.039(12) 0.009(14) -0.037(13)
C98 0.093(13) 0.050(11) 0.146(18) -0.009(11) -0.019(12) 0.013(9)
C99 0.037(8) 0.066(10) 0.083(11) 0.008(9) -0.023(7) 0.018(7)
C100 0.096(15) 0.16(2) 0.15(2) 0.010(16) -0.042(14) 0.063(15)
C101 0.19(3) 0.20(3) 0.20(3) -0.09(2) 0.09(2) -0.03(2)
C102 0.14(2) 0.10(2) 0.20(3) 0.00(2) -0.05(2) 0.007(19)
C103 0.26(4) 0.19(3) 0.19(3) 0.05(2) 0.02(3) -0.06(3)
C105 0.27(3) 0.27(3) 0.13(4) -0.05(3) 0.07(3) -0.21(2)
C104 0.125(8) 0.102(9) 0.117(9) -0.011(7) -0.013(7) -0.041(7)
C106 0.100(8) 0.116(9) 0.103(9) -0.006(7) -0.014(7) -0.028(7)

loop_
_atom_type_symbol
_atom_type_description
_atom_type_scat_dispersion_real
_atom_type_scat_dispersion_imag
_atom_type_scat_source
C C 0.0033 0.0016 'International Tables Vol C Tables 4.2.6.8 and 6.1.1.4'
H H 0.0000 0.0000 'International Tables Vol C Tables 4.2.6.8 and 6.1.1.4'
N N 0.0061 0.0033 'International Tables Vol C Tables 4.2.6.8 and 6.1.1.4'
O O 0.0106 0.0060 'International Tables Vol C Tables 4.2.6.8 and 6.1.1.4'
P P 0.1023 0.0942 'International Tables Vol C Tables 4.2.6.8 and 6.1.1.4'
Cl Cl 0.1484 0.1585 'International Tables Vol C Tables 4.2.6.8 and 6.1.1.4'
Pd Pd -0.9988 1.0072 'International Tables Vol C Tables 4.2.6.8 and 6.1.1.4'

loop_
_geom_angle_atom_site_label_1
_geom_angle_atom_site_label_2
_geom_angle_atom_site_label_3
_geom_angle
_geom_angle_site_symmetry_1
_geom_angle_site_symmetry_3
_geom_angle_publ_flag
P1 Pd1 P2 90.78(11) . . ?
P1 Pd1 Cl2 175.37(7) . . ?
P2 Pd1 Cl2 92.78(8) . . ?
P1 Pd1 Cl1 93.74(8) . . ?
P2 Pd1 Cl1 174.99(8) . . ?
Cl2 Pd1 Cl1 82.83(9) . . ?
P4 Pd2 P3 91.32(11) . . ?
P4 Pd2 Cl1 93.11(8) . . ?
P3 Pd2 Cl1 174.58(8) . . ?
P4 Pd2 Cl2 175.47(8) . . ?
P3 Pd2 Cl2 92.93(9) . . ?
Cl1 Pd2 Cl2 82.74(9) . . ?
Pd2 Cl1 Pd1 94.51(9) . . ?
Pd1 Cl2 Pd2 94.41(9) . . ?
O1 P1 O2 101.0(4) . . ?
O1 P1 N1 104.8(4) . . ?
O2 P1 N1 114.2(5) . . ?
O1 P1 Pd1 115.5(3) . . ?
O2 P1 Pd1 101.5(3) . . ?
N1 P1 Pd1 118.7(4) . . ?
O5 P2 O3 113.2(4) . . ?
O5 P2 O4 109.9(4) . . ?
O3 P2 O4 99.8(4) . . ?
O5 P2 Pd1 120.2(3) . . ?
O3 P2 Pd1 100.1(3) . . ?
O4 P2 Pd1 111.4(3) . . ?
O7 P3 N2 114.8(5) . . ?
O7 P3 O6 100.6(4) . . ?
N2 P3 O6 104.9(5) . . ?
O7 P3 Pd2 101.3(3) . . ?
N2 P3 Pd2 118.4(4) . . ?
O6 P3 Pd2 115.7(3) . . ?
O10 P4 O8 112.6(4) . . ?
O10 P4 O9 109.6(4) . . ?
O8 P4 O9 99.2(4) . . ?
O10 P4 Pd2 120.4(3) . . ?
O8 P4 Pd2 100.9(3) . . ?
O9 P4 Pd2 111.8(3) . . ?
C1 O1 P1 128.8(7) . . ?
C13 O2 P1 132.2(7) . . ?
C25 O3 P2 121.7(7) . . ?
C37 O4 P2 126.3(7) . . ?
C51 O6 P3 129.4(8) . . ?
C63 O7 P3 131.6(8) . . ?
C75 O8 P4 123.0(7) . . ?
C87 O9 P4 126.0(7) . . ?
C49 N1 P1 130.7(8) . . ?
C49 N1 H1 114.7 . . ?
P1 N1 H1 114.7 . . ?
C99 N2 P3 129.9(9) . . ?
C99 N2 H2 115.0 . . ?
P3 N2 H2 115.0 . . ?
C6 C1 C2 122.5(11) . . ?
C6 C1 O1 121.7(10) . . ?
C2 C1 O1 115.8(10) . . ?
C3 C2 C1 117.4(12) . . ?
C3 C2 C7 118.4(12) . . ?
C1 C2 C7 124.2(11) . . ?
C4 C3 C2 120.8(13) . . ?
C4 C3 H3 119.6 . . ?
C2 C3 H3 119.6 . . ?
C5 C4 C3 120.5(13) . . ?
C5 C4 H4 119.8 . . ?
C3 C4 H4 119.8 . . ?
C4 C5 C6 121.1(13) . . ?
C4 C5 H5 119.4 . . ?
C6 C5 H5 119.4 . . ?
C1 C6 C5 117.7(12) . . ?
C1 C6 C10 125.2(10) . . ?
C5 C6 C10 117.1(11) . . ?
C2 C7 C8 113.5(12) . . ?
C2 C7 C9 110.3(12) . . ?
C8 C7 C9 109.0(12) . . ?
C2 C7 H7 107.9 . . ?
C8 C7 H7 107.9 . . ?
C9 C7 H7 107.9 . . ?
C7 C8 H8A 109.5 . . ?
C7 C8 H8B 109.5 . . ?
H8A C8 H8B 109.5 . . ?
C7 C8 H8C 109.5 . . ?
H8A C8 H8C 109.5 . . ?
H8B C8 H8C 109.5 . . ?
C7 C9 H9A 109.5 . . ?
C7 C9 H9B 109.5 . . ?
H9A C9 H9B 109.5 . . ?
C7 C9 H9C 109.5 . . ?
H9A C9 H9C 109.5 . . ?
H9B C9 H9C 109.5 . . ?
C12 C10 C6 112.7(11) . . ?
C12 C10 C11 109.4(10) . . ?
C6 C10 C11 111.5(10) . . ?
C12 C10 H10 107.7 . . ?
C6 C10 H10 107.7 . . ?
C11 C10 H10 107.7 . . ?
C10 C11 H11A 109.5 . . ?
C10 C11 H11B 109.5 . . ?
H11A C11 H11B 109.5 . . ?
C10 C11 H11C 109.5 . . ?
H11A C11 H11C 109.5 . . ?
H11B C11 H11C 109.5 . . ?
C10 C12 H12A 109.5 . . ?
C10 C12 H12B 109.5 . . ?
H12A C12 H12B 109.5 . . ?
C10 C12 H12C 109.5 . . ?
H12A C12 H12C 109.5 . . ?
H12B C12 H12C 109.5 . . ?
C18 C13 C14 125.7(12) . . ?
C18 C13 O2 116.2(11) . . ?
C14 C13 O2 117.7(12) . . ?
C13 C14 C15 114.3(13) . . ?
C13 C14 C19 124.0(12) . . ?
C15 C14 C19 121.3(13) . . ?
C16 C15 C14 121.6(14) . . ?
C16 C15 H15 119.2 . . ?
C14 C15 H15 119.2 . . ?
C15 C16 C17 122.1(14) . . ?
C15 C16 H16 119.0 . . ?
C17 C16 H16 119.0 . . ?
C16 C17 C18 119.8(14) . . ?
C16 C17 H17 120.1 . . ?
C18 C17 H17 120.1 . . ?
C13 C18 C17 116.1(13) . . ?
C13 C18 C22 123.4(12) . . ?
C17 C18 C22 120.4(13) . . ?
C14 C19 C20 114.6(13) . . ?
C14 C19 C21 109.9(12) . . ?
C20 C19 C21 110.7(13) . . ?
C14 C19 H19 107.1 . . ?
C20 C19 H19 107.1 . . ?
C21 C19 H19 107.1 . . ?
C19 C20 H20A 109.5 . . ?
C19 C20 H20B 109.5 . . ?
H20A C20 H20B 109.5 . . ?
C19 C20 H20C 109.5 . . ?
H20A C20 H20C 109.5 . . ?
H20B C20 H20C 109.5 . . ?
C19 C21 H21A 109.5 . . ?
C19 C21 H21B 109.5 . . ?
H21A C21 H21B 109.5 . . ?
C19 C21 H21C 109.5 . . ?
H21A C21 H21C 109.5 . . ?
H21B C21 H21C 109.5 . . ?
C23 C22 C24 110.0(16) . . ?
C23 C22 C18 113.7(14) . . ?
C24 C22 C18 109.1(12) . . ?
C23 C22 H22 107.9 . . ?
C24 C22 H22 107.9 . . ?
C18 C22 H22 107.9 . . ?
C22 C23 H23A 109.5 . . ?
C22 C23 H23B 109.5 . . ?
H23A C23 H23B 109.5 . . ?
C22 C23 H23C 109.5 . . ?
H23A C23 H23C 109.5 . . ?
H23B C23 H23C 109.5 . . ?
C22 C24 H24A 109.5 . . ?
C22 C24 H24B 109.5 . . ?
H24A C24 H24B 109.5 . . ?
C22 C24 H24C 109.5 . . ?
H24A C24 H24C 109.5 . . ?
H24B C24 H24C 109.5 . . ?
C26 C25 C30 123.1(12) . . ?
C26 C25 O3 118.5(11) . . ?
C30 C25 O3 118.3(11) . . ?
C27 C26 C25 115.6(14) . . ?
C27 C26 C31 121.7(14) . . ?
C25 C26 C31 122.4(12) . . ?
C28 C27 C26 123.3(16) . . ?
C28 C27 H27 118.3 . . ?
C26 C27 H27 118.3 . . ?
C27 C28 C29 119.5(15) . . ?
C27 C28 H28 120.3 . . ?
C29 C28 H28 120.3 . . ?
C28 C29 C30 121.9(15) . . ?
C28 C29 H29 119.1 . . ?
C30 C29 H29 119.1 . . ?
C29 C30 C25 116.3(13) . . ?
C29 C30 C34 119.5(12) . . ?
C25 C30 C34 124.2(11) . . ?
C33 C31 C26 112.2(13) . . ?
C33 C31 C32 110.3(14) . . ?
C26 C31 C32 109.9(13) . . ?
C33 C31 H31 108.1 . . ?
C26 C31 H31 108.1 . . ?
C32 C31 H31 108.1 . . ?
C31 C32 H32A 109.5 . . ?
C31 C32 H32B 109.5 . . ?
H32A C32 H32B 109.5 . . ?
C31 C32 H32C 109.5 . . ?
H32A C32 H32C 109.5 . . ?
H32B C32 H32C 109.5 . . ?
C31 C33 H33A 109.5 . . ?
C31 C33 H33B 109.5 . . ?
H33A C33 H33B 109.5 . . ?
C31 C33 H33C 109.5 . . ?
H33A C33 H33C 109.5 . . ?
H33B C33 H33C 109.5 . . ?
C36 C34 C30 113.2(12) . . ?
C36 C34 C35 112.1(12) . . ?
C30 C34 C35 108.1(12) . . ?
C36 C34 H34 107.7 . . ?
C30 C34 H34 107.7 . . ?
C35 C34 H34 107.7 . . ?
C34 C35 H35A 109.5 . . ?
C34 C35 H35B 109.5 . . ?
H35A C35 H35B 109.5 . . ?
C34 C35 H35C 109.5 . . ?
H35A C35 H35C 109.5 . . ?
H35B C35 H35C 109.5 . . ?
C34 C36 H36A 109.5 . . ?
C34 C36 H36B 109.5 . . ?
H36A C36 H36B 109.5 . . ?
C34 C36 H36C 109.5 . . ?
H36A C36 H36C 109.5 . . ?
H36B C36 H36C 109.5 . . ?
C42 C37 O4 122.3(12) . . ?
C42 C37 C38 121.7(12) . . ?
O4 C37 C38 115.7(11) . . ?
C39 C38 C37 116.3(14) . . ?
C39 C38 C43 122.2(14) . . ?
C37 C38 C43 121.3(12) . . ?
C40 C39 C38 122.1(15) . . ?
C40 C39 H39 118.9 . . ?
C38 C39 H39 118.9 . . ?
C41 C40 C39 119.0(14) . . ?
C41 C40 H40 120.5 . . ?
C39 C40 H40 120.5 . . ?
C40 C41 C42 122.5(15) . . ?
C40 C41 H41 118.7 . . ?
C42 C41 H41 118.7 . . ?
C41 C42 C37 118.3(14) . . ?
C41 C42 C46 117.7(13) . . ?
C37 C42 C46 124.0(12) . . ?
C45 C43 C44 107.8(17) . . ?
C45 C43 C38 110.7(15) . . ?
C44 C43 C38 111.7(16) . . ?
C45 C43 H43 108.8 . . ?
C44 C43 H43 108.8 . . ?
C38 C43 H43 108.8 . . ?
C43 C44 H44A 109.5 . . ?
C43 C44 H44B 109.5 . . ?
H44A C44 H44B 109.5 . . ?
C43 C44 H44C 109.5 . . ?
H44A C44 H44C 109.5 . . ?
H44B C44 H44C 109.5 . . ?
C43 C45 H45A 109.5 . . ?
C43 C45 H45B 109.5 . . ?
H45A C45 H45B 109.5 . . ?
C43 C45 H45C 109.5 . . ?
H45A C45 H45C 109.5 . . ?
H45B C45 H45C 109.5 . . ?
C48 C46 C42 111.4(13) . . ?
C48 C46 C47 112.9(13) . . ?
C42 C46 C47 110.9(13) . . ?
C48 C46 H46 107.1 . . ?
C42 C46 H46 107.1 . . ?
C47 C46 H46 107.1 . . ?
C46 C47 H47A 109.5 . . ?
C46 C47 H47B 109.5 . . ?
H47A C47 H47B 109.5 . . ?
C46 C47 H47C 109.5 . . ?
H47A C47 H47C 109.5 . . ?
H47B C47 H47C 109.5 . . ?
C46 C48 H48A 109.5 . . ?
C46 C48 H48B 109.5 . . ?
H48A C48 H48B 109.5 . . ?
C46 C48 H48C 109.5 . . ?
H48A C48 H48C 109.5 . . ?
H48B C48 H48C 109.5 . . ?
C50 C49 N1 116.0(13) . . ?
C50 C49 H49 122.0 . . ?
N1 C49 H49 122.0 . . ?
C49 C50 H50A 120.0 . . ?
C49 C50 H50B 120.0 . . ?
H50A C50 H50B 120.0 . . ?
C52 C51 C56 123.6(12) . . ?
C52 C51 O6 120.5(12) . . ?
C56 C51 O6 115.8(12) . . ?
C51 C52 C53 116.8(14) . . ?
C51 C52 C57 126.1(11) . . ?
C53 C52 C57 117.1(12) . . ?
C54 C53 C52 120.8(15) . . ?
C54 C53 H53 119.6 . . ?
C52 C53 H53 119.6 . . ?
C53 C54 C55 121.5(16) . . ?
C53 C54 H54 119.2 . . ?
C55 C54 H54 119.2 . . ?
C56 C55 C54 119.3(17) . . ?
C56 C55 H55 120.3 . . ?
C54 C55 H55 120.3 . . ?
C55 C56 C51 117.9(15) . . ?
C55 C56 C60 118.3(15) . . ?
C51 C56 C60 123.8(13) . . ?
C58 C57 C59 110.7(11) . . ?
C58 C57 C52 110.9(12) . . ?
C59 C57 C52 111.2(12) . . ?
C58 C57 H57 108.0 . . ?
C59 C57 H57 108.0 . . ?
C52 C57 H57 108.0 . . ?
C57 C58 H58A 109.5 . . ?
C57 C58 H58B 109.5 . . ?
H58A C58 H58B 109.5 . . ?
C57 C58 H58C 109.5 . . ?
H58A C58 H58C 109.5 . . ?
H58B C58 H58C 109.5 . . ?
C57 C59 H59A 109.5 . . ?
C57 C59 H59B 109.5 . . ?
H59A C59 H59B 109.5 . . ?
C57 C59 H59C 109.5 . . ?
H59A C59 H59C 109.5 . . ?
H59B C59 H59C 109.5 . . ?
C61 C60 C56 115.0(17) . . ?
C61 C60 C62 110.9(15) . . ?
C56 C60 C62 109.5(16) . . ?
C61 C60 H60 107.0 . . ?
C56 C60 H60 107.0 . . ?
C62 C60 H60 107.0 . . ?
C60 C61 H61A 109.5 . . ?
C60 C61 H61B 109.5 . . ?
H61A C61 H61B 109.5 . . ?
C60 C61 H61C 109.5 . . ?
H61A C61 H61C 109.5 . . ?
H61B C61 H61C 109.5 . . ?
C60 C62 H62A 109.5 . . ?
C60 C62 H62B 109.5 . . ?
H62A C62 H62B 109.5 . . ?
C60 C62 H62C 109.5 . . ?
H62A C62 H62C 109.5 . . ?
H62B C62 H62C 109.5 . . ?
C68 C63 C64 123.4(14) . . ?
C68 C63 O7 117.9(13) . . ?
C64 C63 O7 118.5(14) . . ?
C65 C64 C63 116.8(17) . . ?
C65 C64 C69 121.2(16) . . ?
C63 C64 C69 121.5(14) . . ?
C66 C65 C64 120.2(19) . . ?
C66 C65 H65 119.9 . . ?
C64 C65 H65 119.9 . . ?
C65 C66 C67 123(2) . . ?
C65 C66 H66 118.5 . . ?
C67 C66 H66 118.5 . . ?
C66 C67 C68 118.8(19) . . ?
C66 C67 H67 120.6 . . ?
C68 C67 H67 120.6 . . ?
C63 C68 C67 117.5(17) . . ?
C63 C68 C72 121.0(14) . . ?
C67 C68 C72 121.4(17) . . ?
C71 C69 C64 111.3(15) . . ?
C71 C69 C70 110.2(14) . . ?
C64 C69 C70 113.4(15) . . ?
C71 C69 H69 107.2 . . ?
C64 C69 H69 107.2 . . ?
C70 C69 H69 107.2 . . ?
C69 C70 H70A 109.5 . . ?
C69 C70 H70B 109.5 . . ?
H70A C70 H70B 109.5 . . ?
C69 C70 H70C 109.5 . . ?
H70A C70 H70C 109.5 . . ?
H70B C70 H70C 109.5 . . ?
C69 C71 H71A 109.5 . . ?
C69 C71 H71B 109.5 . . ?
H71A C71 H71B 109.5 . . ?
C69 C71 H71C 109.5 . . ?
H71A C71 H71C 109.5 . . ?
H71B C71 H71C 109.5 . . ?
C74 C72 C73 104.7(19) . . ?
C74 C72 C68 110.3(17) . . ?
C73 C72 C68 115.9(19) . . ?
C74 C72 H72 108.5 . . ?
C73 C72 H72 108.5 . . ?
C68 C72 H72 108.5 . . ?
C72 C73 H73A 109.5 . . ?
C72 C73 H73B 109.5 . . ?
H73A C73 H73B 109.5 . . ?
C72 C73 H73C 109.5 . . ?
H73A C73 H73C 109.5 . . ?
H73B C73 H73C 109.5 . . ?
C72 C74 H74A 109.5 . . ?
C72 C74 H74B 109.5 . . ?
H74A C74 H74B 109.5 . . ?
C72 C74 H74C 109.5 . . ?
H74A C74 H74C 109.5 . . ?
H74B C74 H74C 109.5 . . ?
C80 C75 C76 123.2(12) . . ?
C80 C75 O8 118.4(11) . . ?
C76 C75 O8 118.2(11) . . ?
C77 C76 C75 117.5(13) . . ?
C77 C76 C81 119.3(13) . . ?
C75 C76 C81 123.0(11) . . ?
C78 C77 C76 122.0(15) . . ?
C78 C77 H77 119.0 . . ?
C76 C77 H77 119.0 . . ?
C77 C78 C79 118.2(14) . . ?
C77 C78 H78 120.9 . . ?
C79 C78 H78 120.9 . . ?
C78 C79 C80 122.5(14) . . ?
C78 C79 H79 118.7 . . ?
C80 C79 H79 118.7 . . ?
C75 C80 C79 116.2(13) . . ?
C75 C80 C84 124.2(12) . . ?
C79 C80 C84 119.5(13) . . ?
C76 C81 C82 111.6(11) . . ?
C76 C81 C83 110.7(11) . . ?
C82 C81 C83 110.8(11) . . ?
C76 C81 H81 107.9 . . ?
C82 C81 H81 107.9 . . ?
C83 C81 H81 107.9 . . ?
C81 C82 H82A 109.5 . . ?
C81 C82 H82B 109.5 . . ?
H82A C82 H82B 109.5 . . ?
C81 C82 H82C 109.5 . . ?
H82A C82 H82C 109.5 . . ?
H82B C82 H82C 109.5 . . ?
C81 C83 H83A 109.5 . . ?
C81 C83 H83B 109.5 . . ?
H83A C83 H83B 109.5 . . ?
C81 C83 H83C 109.5 . . ?
H83A C83 H83C 109.5 . . ?
H83B C83 H83C 109.5 . . ?
C85 C84 C80 111.0(11) . . ?
C85 C84 C86 112.6(12) . . ?
C80 C84 C86 111.7(13) . . ?
C85 C84 H84 107.1 . . ?
C80 C84 H84 107.1 . . ?
C86 C84 H84 107.1 . . ?
C84 C85 H85A 109.5 . . ?
C84 C85 H85B 109.5 . . ?
H85A C85 H85B 109.5 . . ?
C84 C85 H85C 109.5 . . ?
H85A C85 H85C 109.5 . . ?
H85B C85 H85C 109.5 . . ?
C84 C86 H86A 109.5 . . ?
C84 C86 H86B 109.5 . . ?
H86A C86 H86B 109.5 . . ?
C84 C86 H86C 109.5 . . ?
H86A C86 H86C 109.5 . . ?
H86B C86 H86C 109.5 . . ?
C88 C87 C92 122.8(12) . . ?
C88 C87 O9 118.2(12) . . ?
C92 C87 O9 118.6(12) . . ?
C87 C88 C89 119.5(15) . . ?
C87 C88 C93 120.9(13) . . ?
C89 C88 C93 119.5(14) . . ?
C88 C89 C90 120.3(16) . . ?
C88 C89 H89 119.8 . . ?
C90 C89 H89 119.8 . . ?
C91 C90 C89 118.0(16) . . ?
C91 C90 H90 121.0 . . ?
C89 C90 H90 121.0 . . ?
C90 C91 C92 123.5(16) . . ?
C90 C91 H91 118.3 . . ?
C92 C91 H91 118.3 . . ?
C91 C92 C87 115.8(14) . . ?
C91 C92 C96 117.5(14) . . ?
C87 C92 C96 126.7(12) . . ?
C88 C93 C95 117.1(15) . . ?
C88 C93 C94 108.6(14) . . ?
C95 C93 C94 108.8(15) . . ?
C88 C93 H93 107.3 . . ?
C95 C93 H93 107.3 . . ?
C94 C93 H93 107.3 . . ?
C93 C94 H94A 109.5 . . ?
C93 C94 H94B 109.5 . . ?
H94A C94 H94B 109.5 . . ?
C93 C94 H94C 109.5 . . ?
H94A C94 H94C 109.5 . . ?
H94B C94 H94C 109.5 . . ?
C93 C95 H95A 109.5 . . ?
C93 C95 H95B 109.5 . . ?
H95A C95 H95B 109.5 . . ?
C93 C95 H95C 109.5 . . ?
H95A C95 H95C 109.5 . . ?
H95B C95 H95C 109.5 . . ?
C92 C96 C98 113.2(14) . . ?
C92 C96 C97 111.0(14) . . ?
C98 C96 C97 110.4(14) . . ?
C92 C96 H96 107.3 . . ?
C98 C96 H96 107.3 . . ?
C97 C96 H96 107.3 . . ?
C96 C97 H97A 109.5 . . ?
C96 C97 H97B 109.5 . . ?
H97A C97 H97B 109.5 . . ?
C96 C97 H97C 109.5 . . ?
H97A C97 H97C 109.5 . . ?
H97B C97 H97C 109.5 . . ?
C96 C98 H98A 109.5 . . ?
C96 C98 H98B 109.5 . . ?
H98A C98 H98B 109.5 . . ?
C96 C98 H98C 109.5 . . ?
H98A C98 H98C 109.5 . . ?
H98B C98 H98C 109.5 . . ?
C100 C99 N2 111.1(13) . . ?
C100 C99 H99A 109.4 . . ?
N2 C99 H99A 109.4 . . ?
C100 C99 H99B 109.4 . . ?
N2 C99 H99B 109.4 . . ?
H99A C99 H99B 108.0 . . ?
C99 C100 H10A 109.5 . . ?
C99 C100 H10B 109.5 . . ?
H10A C100 H10B 109.5 . . ?
C99 C100 H10C 109.5 . . ?
H10A C100 H10C 109.5 . . ?
H10B C100 H10C 109.5 . . ?
C102 C101 H10D 109.5 . . ?
C102 C101 H10E 109.5 . . ?
H10D C101 H10E 109.5 . . ?
C102 C101 H10F 109.5 . . ?
H10D C101 H10F 109.5 . . ?
H10E C101 H10F 109.5 . . ?
O11 C102 C101 118(3) . . ?
O11 C102 C103 119(3) . . ?
C101 C102 C103 123(3) . . ?
C102 C103 H10G 109.5 . . ?
C102 C103 H10H 109.5 . . ?
H10G C103 H10H 109.5 . . ?
C102 C103 H10I 109.5 . . ?
H10G C103 H10I 109.5 . . ?
H10H C103 H10I 109.5 . . ?
O12 C105 C106 111(3) . . ?
O12 C105 C104 116(3) . . ?
C106 C105 C104 133(2) . . ?
C105 C104 H10J 109.5 . . ?
C105 C104 H10K 109.5 . . ?
H10J C104 H10K 109.5 . . ?
C105 C104 H10L 109.5 . . ?
H10J C104 H10L 109.5 . . ?
H10K C104 H10L 109.5 . . ?
C105 C106 H10M 109.5 . . ?
C105 C106 H10N 109.5 . . ?
H10M C106 H10N 109.5 . . ?
C105 C106 H10O 109.5 . . ?
H10M C106 H10O 109.5 . . ?
H10N C106 H10O 109.5 . . ?

loop_
_geom_bond_atom_site_label_1
_geom_bond_atom_site_label_2
_geom_bond_distance
_geom_bond_site_symmetry_2
_geom_bond_publ_flag
Pd1 P1 2.251(3) . ?
Pd1 P2 2.251(3) . ?
Pd1 Cl2 2.394(3) . ?
Pd1 Cl1 2.441(3) . ?
Pd2 P4 2.253(3) . ?
Pd2 P3 2.257(3) . ?
Pd2 Cl1 2.395(3) . ?
Pd2 Cl2 2.445(3) . ?
P1 O1 1.597(7) . ?
P1 O2 1.599(8) . ?
P1 N1 1.611(9) . ?
P2 O5 1.477(8) . ?
P2 O3 1.603(8) . ?
P2 O4 1.610(8) . ?
P3 O7 1.601(8) . ?
P3 N2 1.602(10) . ?
P3 O6 1.610(8) . ?
P4 O10 1.482(8) . ?
P4 O8 1.605(8) . ?
P4 O9 1.606(8) . ?
O1 C1 1.425(13) . ?
O2 C13 1.426(13) . ?
O3 C25 1.417(13) . ?
O4 C37 1.397(13) . ?
O6 C51 1.426(13) . ?
O7 C63 1.412(14) . ?
O8 C75 1.410(13) . ?
O9 C87 1.397(13) . ?
O11 C102 1.27(3) . ?
O12 C105 1.29(3) . ?
N1 C49 1.463(14) . ?
N1 H1 0.8600 . ?
N2 C99 1.471(14) . ?
N2 H2 0.8600 . ?
C1 C6 1.386(15) . ?
C1 C2 1.395(16) . ?
C2 C3 1.389(17) . ?
C2 C7 1.510(17) . ?
C3 C4 1.387(19) . ?
C3 H3 0.9300 . ?
C4 C5 1.353(18) . ?
C4 H4 0.9300 . ?
C5 C6 1.397(16) . ?
C5 H5 0.9300 . ?
C6 C10 1.509(15) . ?
C7 C8 1.521(18) . ?
C7 C9 1.526(19) . ?
C7 H7 0.9800 . ?
C8 H8A 0.9600 . ?
C8 H8B 0.9600 . ?
C8 H8C 0.9600 . ?
C9 H9A 0.9600 . ?
C9 H9B 0.9600 . ?
C9 H9C 0.9600 . ?
C10 C12 1.510(16) . ?
C10 C11 1.531(16) . ?
C10 H10 0.9800 . ?
C11 H11A 0.9600 . ?
C11 H11B 0.9600 . ?
C11 H11C 0.9600 . ?
C12 H12A 0.9600 . ?
C12 H12B 0.9600 . ?
C12 H12C 0.9600 . ?
C13 C18 1.380(16) . ?
C13 C14 1.385(16) . ?
C14 C15 1.409(18) . ?
C14 C19 1.502(18) . ?
C15 C16 1.343(19) . ?
C15 H15 0.9300 . ?
C16 C17 1.37(2) . ?
C16 H16 0.9300 . ?
C17 C18 1.396(18) . ?
C17 H17 0.9300 . ?
C18 C22 1.531(17) . ?
C19 C20 1.528(19) . ?
C19 C21 1.539(19) . ?
C19 H19 0.9800 . ?
C20 H20A 0.9600 . ?
C20 H20B 0.9600 . ?
C20 H20C 0.9600 . ?
C21 H21A 0.9600 . ?
C21 H21B 0.9600 . ?
C21 H21C 0.9600 . ?
C22 C23 1.45(2) . ?
C22 C24 1.468(19) . ?
C22 H22 0.9800 . ?
C23 H23A 0.9600 . ?
C23 H23B 0.9600 . ?
C23 H23C 0.9600 . ?
C24 H24A 0.9600 . ?
C24 H24B 0.9600 . ?
C24 H24C 0.9600 . ?
C25 C26 1.394(17) . ?
C25 C30 1.392(16) . ?
C26 C27 1.376(18) . ?
C26 C31 1.518(18) . ?
C27 C28 1.35(2) . ?
C27 H27 0.9300 . ?
C28 C29 1.36(2) . ?
C28 H28 0.9300 . ?
C29 C30 1.386(17) . ?
C29 H29 0.9300 . ?
C30 C34 1.519(17) . ?
C31 C33 1.517(19) . ?
C31 C32 1.54(2) . ?
C31 H31 0.9800 . ?
C32 H32A 0.9600 . ?
C32 H32B 0.9600 . ?
C32 H32C 0.9600 . ?
C33 H33A 0.9600 . ?
C33 H33B 0.9600 . ?
C33 H33C 0.9600 . ?
C34 C36 1.472(17) . ?
C34 C35 1.557(18) . ?
C34 H34 0.9800 . ?
C35 H35A 0.9600 . ?
C35 H35B 0.9600 . ?
C35 H35C 0.9600 . ?
C36 H36A 0.9600 . ?
C36 H36B 0.9600 . ?
C36 H36C 0.9600 . ?
C37 C42 1.381(17) . ?
C37 C38 1.412(17) . ?
C38 C39 1.405(18) . ?
C38 C43 1.51(2) . ?
C39 C40 1.37(2) . ?
C39 H39 0.9300 . ?
C40 C41 1.36(2) . ?
C40 H40 0.9300 . ?
C41 C42 1.375(18) . ?
C41 H41 0.9300 . ?
C42 C46 1.524(19) . ?
C43 C45 1.48(2) . ?
C43 C44 1.51(2) . ?
C43 H43 0.9800 . ?
C44 H44A 0.9600 . ?
C44 H44B 0.9600 . ?
C44 H44C 0.9600 . ?
C45 H45A 0.9600 . ?
C45 H45B 0.9600 . ?
C45 H45C 0.9600 . ?
C46 C48 1.516(19) . ?
C46 C47 1.535(19) . ?
C46 H46 0.9800 . ?
C47 H47A 0.9600 . ?
C47 H47B 0.9600 . ?
C47 H47C 0.9600 . ?
C48 H48A 0.9600 . ?
C48 H48B 0.9600 . ?
C48 H48C 0.9600 . ?
C49 C50 1.33(2) . ?
C49 H49 0.9300 . ?
C50 H50A 0.9300 . ?
C50 H50B 0.9300 . ?
C51 C52 1.373(17) . ?
C51 C56 1.398(17) . ?
C52 C53 1.395(17) . ?
C52 C57 1.521(17) . ?
C53 C54 1.37(2) . ?
C53 H53 0.9300 . ?
C54 C55 1.38(2) . ?
C54 H54 0.9300 . ?
C55 C56 1.38(2) . ?
C55 H55 0.9300 . ?
C56 C60 1.52(2) . ?
C57 C58 1.509(17) . ?
C57 C59 1.509(17) . ?
C57 H57 0.9800 . ?
C58 H58A 0.9600 . ?
C58 H58B 0.9600 . ?
C58 H58C 0.9600 . ?
C59 H59A 0.9600 . ?
C59 H59B 0.9600 . ?
C59 H59C 0.9600 . ?
C60 C61 1.48(2) . ?
C60 C62 1.53(2) . ?
C60 H60 0.9800 . ?
C61 H61A 0.9600 . ?
C61 H61B 0.9600 . ?
C61 H61C 0.9600 . ?
C62 H62A 0.9600 . ?
C62 H62B 0.9600 . ?
C62 H62C 0.9600 . ?
C63 C68 1.389(19) . ?
C63 C64 1.391(19) . ?
C64 C65 1.40(2) . ?
C64 C69 1.52(2) . ?
C65 C66 1.35(3) . ?
C65 H65 0.9300 . ?
C66 C67 1.37(3) . ?
C66 H66 0.9300 . ?
C67 C68 1.40(2) . ?
C67 H67 0.9300 . ?
C68 C72 1.51(2) . ?
C69 C71 1.51(2) . ?
C69 C70 1.52(2) . ?
C69 H69 0.9800 . ?
C70 H70A 0.9600 . ?
C70 H70B 0.9600 . ?
C70 H70C 0.9600 . ?
C71 H71A 0.9600 . ?
C71 H71B 0.9600 . ?
C71 H71C 0.9600 . ?
C72 C74 1.43(3) . ?
C72 C73 1.45(2) . ?
C72 H72 0.9800 . ?
C73 H73A 0.9600 . ?
C73 H73B 0.9600 . ?
C73 H73C 0.9600 . ?
C74 H74A 0.9600 . ?
C74 H74B 0.9600 . ?
C74 H74C 0.9600 . ?
C75 C80 1.381(16) . ?
C75 C76 1.385(16) . ?
C76 C77 1.380(17) . ?
C76 C81 1.514(17) . ?
C77 C78 1.37(2) . ?
C77 H77 0.9300 . ?
C78 C79 1.39(2) . ?
C78 H78 0.9300 . ?
C79 C80 1.388(17) . ?
C79 H79 0.9300 . ?
C80 C84 1.522(17) . ?
C81 C82 1.520(17) . ?
C81 C83 1.551(17) . ?
C81 H81 0.9800 . ?
C82 H82A 0.9600 . ?
C82 H82B 0.9600 . ?
C82 H82C 0.9600 . ?
C83 H83A 0.9600 . ?
C83 H83B 0.9600 . ?
C83 H83C 0.9600 . ?
C84 C85 1.520(18) . ?
C84 C86 1.536(19) . ?
C84 H84 0.9800 . ?
C85 H85A 0.9600 . ?
C85 H85B 0.9600 . ?
C85 H85C 0.9600 . ?
C86 H86A 0.9600 . ?
C86 H86B 0.9600 . ?
C86 H86C 0.9600 . ?
C87 C88 1.360(17) . ?
C87 C92 1.388(17) . ?
C88 C89 1.378(19) . ?
C88 C93 1.504(19) . ?
C89 C90 1.39(2) . ?
C89 H89 0.9300 . ?
C90 C91 1.37(2) . ?
C90 H90 0.9300 . ?
C91 C92 1.389(19) . ?
C91 H91 0.9300 . ?
C92 C96 1.501(19) . ?
C93 C95 1.51(2) . ?
C93 C94 1.52(2) . ?
C93 H93 0.9800 . ?
C94 H94A 0.9600 . ?
C94 H94B 0.9600 . ?
C94 H94C 0.9600 . ?
C95 H95A 0.9600 . ?
C95 H95B 0.9600 . ?
C95 H95C 0.9600 . ?
C96 C98 1.52(2) . ?
C96 C97 1.54(2) . ?
C96 H96 0.9800 . ?
C97 H97A 0.9600 . ?
C97 H97B 0.9600 . ?
C97 H97C 0.9600 . ?
C98 H98A 0.9600 . ?
C98 H98B 0.9600 . ?
C98 H98C 0.9600 . ?
C99 C100 1.46(2) . ?
C99 H99A 0.9700 . ?
C99 H99B 0.9700 . ?
C100 H10A 0.9600 . ?
C100 H10B 0.9600 . ?
C100 H10C 0.9600 . ?
C101 C102 1.43(3) . ?
C101 H10D 0.9600 . ?
C101 H10E 0.9600 . ?
C101 H10F 0.9600 . ?
C102 C103 1.48(3) . ?
C103 H10G 0.9600 . ?
C103 H10H 0.9600 . ?
C103 H10I 0.9600 . ?
C105 C106 1.45(4) . ?
C105 C104 1.42(3) . ?
C104 H10J 0.9600 . ?
C104 H10K 0.9600 . ?
C104 H10L 0.9600 . ?
C106 H10M 0.9600 . ?
C106 H10N 0.9600 . ?
C106 H10O 0.9600 . ?

loop_
_geom_torsion_atom_site_label_1
_geom_torsion_atom_site_label_2
_geom_torsion_atom_site_label_3
_geom_torsion_atom_site_label_4
_geom_torsion
_geom_torsion_site_symmetry_1
_geom_torsion_site_symmetry_2
_geom_torsion_site_symmetry_3
_geom_torsion_site_symmetry_4
_geom_torsion_publ_flag
P4 Pd2 Cl1 Pd1 -160.71(7) . . . . ?
Cl2 Pd2 Cl1 Pd1 17.50(8) . . . . ?
P1 Pd1 Cl1 Pd2 165.25(7) . . . . ?
Cl2 Pd1 Cl1 Pd2 -17.88(9) . . . . ?
P2 Pd1 Cl2 Pd2 -160.09(7) . . . . ?
Cl1 Pd1 Cl2 Pd2 17.49(9) . . . . ?
P3 Pd2 Cl2 Pd1 165.42(7) . . . . ?
Cl1 Pd2 Cl2 Pd1 -17.85(9) . . . . ?
P2 Pd1 P1 O1 161.9(3) . . . . ?
Cl1 Pd1 P1 O1 -15.9(3) . . . . ?
P2 Pd1 P1 O2 -89.8(3) . . . . ?
Cl1 Pd1 P1 O2 92.3(3) . . . . ?
P2 Pd1 P1 N1 36.2(4) . . . . ?
Cl1 Pd1 P1 N1 -141.6(4) . . . . ?
P1 Pd1 P2 O5 -7.7(4) . . . . ?
Cl2 Pd1 P2 O5 175.3(4) . . . . ?
P1 Pd1 P2 O3 -132.2(3) . . . . ?
Cl2 Pd1 P2 O3 50.7(3) . . . . ?
P1 Pd1 P2 O4 122.9(3) . . . . ?
Cl2 Pd1 P2 O4 -54.1(3) . . . . ?
P4 Pd2 P3 O7 -91.6(3) . . . . ?
Cl2 Pd2 P3 O7 89.9(3) . . . . ?
P4 Pd2 P3 N2 34.9(4) . . . . ?
Cl2 Pd2 P3 N2 -143.5(4) . . . . ?
P4 Pd2 P3 O6 160.6(3) . . . . ?
Cl2 Pd2 P3 O6 -17.8(3) . . . . ?
P3 Pd2 P4 O10 -9.3(4) . . . . ?
Cl1 Pd2 P4 O10 173.9(4) . . . . ?
P3 Pd2 P4 O8 -133.8(3) . . . . ?
Cl1 Pd2 P4 O8 49.3(3) . . . . ?
P3 Pd2 P4 O9 121.6(3) . . . . ?
Cl1 Pd2 P4 O9 -55.3(3) . . . . ?
O2 P1 O1 C1 143.1(9) . . . . ?
N1 P1 O1 C1 24.2(10) . . . . ?
Pd1 P1 O1 C1 -108.4(8) . . . . ?
O1 P1 O2 C13 -43.0(11) . . . . ?
N1 P1 O2 C13 68.9(11) . . . . ?
Pd1 P1 O2 C13 -162.1(10) . . . . ?
O5 P2 O3 C25 49.5(9) . . . . ?
O4 P2 O3 C25 -67.3(9) . . . . ?
Pd1 P2 O3 C25 178.7(8) . . . . ?
O5 P2 O4 C37 31.1(10) . . . . ?
O3 P2 O4 C37 150.3(9) . . . . ?
Pd1 P2 O4 C37 -104.6(9) . . . . ?
O7 P3 O6 C51 143.5(10) . . . . ?
N2 P3 O6 C51 24.1(11) . . . . ?
Pd2 P3 O6 C51 -108.3(10) . . . . ?
N2 P3 O7 C63 72.9(12) . . . . ?
O6 P3 O7 C63 -39.1(12) . . . . ?
Pd2 P3 O7 C63 -158.3(11) . . . . ?
O10 P4 O8 C75 51.7(9) . . . . ?
O9 P4 O8 C75 -64.1(9) . . . . ?
Pd2 P4 O8 C75 -178.6(8) . . . . ?
O10 P4 O9 C87 34.4(10) . . . . ?
O8 P4 O9 C87 152.5(9) . . . . ?
Pd2 P4 O9 C87 -101.7(9) . . . . ?
O1 P1 N1 C49 42.8(11) . . . . ?
O2 P1 N1 C49 -66.7(11) . . . . ?
Pd1 P1 N1 C49 173.6(9) . . . . ?
O7 P3 N2 C99 -70.9(12) . . . . ?
O6 P3 N2 C99 38.6(12) . . . . ?
Pd2 P3 N2 C99 169.4(10) . . . . ?
P1 O1 C1 C6 58.8(14) . . . . ?
P1 O1 C1 C2 -123.8(10) . . . . ?
C6 C1 C2 C3 -0.9(19) . . . . ?
O1 C1 C2 C3 -178.3(11) . . . . ?
C6 C1 C2 C7 -179.0(12) . . . . ?
O1 C1 C2 C7 3.6(18) . . . . ?
C1 C2 C3 C4 0(2) . . . . ?
C7 C2 C3 C4 178.4(14) . . . . ?
C2 C3 C4 C5 0(2) . . . . ?
C3 C4 C5 C6 1(2) . . . . ?
C2 C1 C6 C5 1.5(18) . . . . ?
O1 C1 C6 C5 178.7(10) . . . . ?
C2 C1 C6 C10 -177.9(11) . . . . ?
O1 C1 C6 C10 -0.6(18) . . . . ?
C4 C5 C6 C1 -1.4(19) . . . . ?
C4 C5 C6 C10 178.0(12) . . . . ?
C3 C2 C7 C8 -60.2(17) . . . . ?
C1 C2 C7 C8 117.9(14) . . . . ?
C3 C2 C7 C9 62.5(17) . . . . ?
C1 C2 C7 C9 -119.5(14) . . . . ?
C1 C6 C10 C12 118.9(13) . . . . ?
C5 C6 C10 C12 -60.5(14) . . . . ?
C1 C6 C10 C11 -117.6(13) . . . . ?
C5 C6 C10 C11 63.1(15) . . . . ?
P1 O2 C13 C18 95.9(12) . . . . ?
P1 O2 C13 C14 -90.7(13) . . . . ?
C18 C13 C14 C15 -8.1(19) . . . . ?
O2 C13 C14 C15 179.2(11) . . . . ?
C18 C13 C14 C19 165.2(12) . . . . ?
O2 C13 C14 C19 -7.6(18) . . . . ?
C13 C14 C15 C16 3(2) . . . . ?
C19 C14 C15 C16 -170.0(14) . . . . ?
C14 C15 C16 C17 0(3) . . . . ?
C15 C16 C17 C18 1(2) . . . . ?
C14 C13 C18 C17 8.7(19) . . . . ?
O2 C13 C18 C17 -178.5(10) . . . . ?
C14 C13 C18 C22 -166.5(12) . . . . ?
O2 C13 C18 C22 6.3(17) . . . . ?
C16 C17 C18 C13 -5(2) . . . . ?
C16 C17 C18 C22 170.8(13) . . . . ?
C13 C14 C19 C20 150.3(13) . . . . ?
C15 C14 C19 C20 -37.0(19) . . . . ?
C13 C14 C19 C21 -84.3(16) . . . . ?
C15 C14 C19 C21 88.4(16) . . . . ?
C13 C18 C22 C23 -133.2(18) . . . . ?
C17 C18 C22 C23 52(2) . . . . ?
C13 C18 C22 C24 103.6(16) . . . . ?
C17 C18 C22 C24 -71.5(19) . . . . ?
P2 O3 C25 C26 98.1(12) . . . . ?
P2 O3 C25 C30 -86.3(12) . . . . ?
C30 C25 C26 C27 5(2) . . . . ?
O3 C25 C26 C27 -180.0(12) . . . . ?
C30 C25 C26 C31 -169.5(13) . . . . ?
O3 C25 C26 C31 6(2) . . . . ?
C25 C26 C27 C28 1(3) . . . . ?
C31 C26 C27 C28 175.0(18) . . . . ?
C26 C27 C28 C29 -5(3) . . . . ?
C27 C28 C29 C30 3(3) . . . . ?
C28 C29 C30 C25 2(2) . . . . ?
C28 C29 C30 C34 -175.7(17) . . . . ?
C26 C25 C30 C29 -6(2) . . . . ?
O3 C25 C30 C29 178.6(11) . . . . ?
C26 C25 C30 C34 171.6(13) . . . . ?
O3 C25 C30 C34 -3.9(19) . . . . ?
C27 C26 C31 C33 59(2) . . . . ?
C25 C26 C31 C33 -127.2(15) . . . . ?
C27 C26 C31 C32 -64(2) . . . . ?
C25 C26 C31 C32 109.8(16) . . . . ?
C29 C30 C34 C36 -56.6(18) . . . . ?
C25 C30 C34 C36 125.9(14) . . . . ?
C29 C30 C34 C35 68.2(16) . . . . ?
C25 C30 C34 C35 -109.2(14) . . . . ?
P2 O4 C37 C42 -74.6(15) . . . . ?
P2 O4 C37 C38 111.4(11) . . . . ?
C42 C37 C38 C39 3(2) . . . . ?
O4 C37 C38 C39 177.1(12) . . . . ?
C42 C37 C38 C43 -171.5(15) . . . . ?
O4 C37 C38 C43 2(2) . . . . ?
C37 C38 C39 C40 0(2) . . . . ?
C43 C38 C39 C40 174.8(17) . . . . ?
C38 C39 C40 C41 -2(3) . . . . ?
C39 C40 C41 C42 1(3) . . . . ?
C40 C41 C42 C37 2(2) . . . . ?
C40 C41 C42 C46 -176.0(14) . . . . ?
O4 C37 C42 C41 -177.8(12) . . . . ?
C38 C37 C42 C41 -4(2) . . . . ?
O4 C37 C42 C46 0(2) . . . . ?
C38 C37 C42 C46 173.6(13) . . . . ?
C39 C38 C43 C45 -52(2) . . . . ?
C37 C38 C43 C45 122.7(18) . . . . ?
C39 C38 C43 C44 69(2) . . . . ?
C37 C38 C43 C44 -117.1(17) . . . . ?
C41 C42 C46 C48 64.0(18) . . . . ?
C37 C42 C46 C48 -113.8(16) . . . . ?
C41 C42 C46 C47 -62.6(17) . . . . ?
C37 C42 C46 C47 119.6(15) . . . . ?
P1 N1 C49 C50 -159.3(19) . . . . ?
P3 O6 C51 C52 60.3(16) . . . . ?
P3 O6 C51 C56 -123.6(12) . . . . ?
C56 C51 C52 C53 1(2) . . . . ?
O6 C51 C52 C53 176.5(12) . . . . ?
C56 C51 C52 C57 -178.2(14) . . . . ?
O6 C51 C52 C57 -2(2) . . . . ?
C51 C52 C53 C54 -1(2) . . . . ?
C57 C52 C53 C54 177.5(16) . . . . ?
C52 C53 C54 C55 1(3) . . . . ?
C53 C54 C55 C56 0(3) . . . . ?
C54 C55 C56 C51 -1(3) . . . . ?
C54 C55 C56 C60 -179.8(19) . . . . ?
C52 C51 C56 C55 0(2) . . . . ?
O6 C51 C56 C55 -175.6(14) . . . . ?
C52 C51 C56 C60 179.5(16) . . . . ?
O6 C51 C56 C60 3(2) . . . . ?
C51 C52 C57 C58 120.8(15) . . . . ?
C53 C52 C57 C58 -58.0(17) . . . . ?
C51 C52 C57 C59 -115.5(15) . . . . ?
C53 C52 C57 C59 65.7(16) . . . . ?
C55 C56 C60 C61 -55(2) . . . . ?
C51 C56 C60 C61 126.3(18) . . . . ?
C55 C56 C60 C62 71(2) . . . . ?
C51 C56 C60 C62 -108.1(18) . . . . ?
P3 O7 C63 C68 94.0(15) . . . . ?
P3 O7 C63 C64 -90.5(15) . . . . ?
C68 C63 C64 C65 -4(2) . . . . ?
O7 C63 C64 C65 -179.5(14) . . . . ?
C68 C63 C64 C69 167.7(14) . . . . ?
O7 C63 C64 C69 -8(2) . . . . ?
C63 C64 C65 C66 0(3) . . . . ?
C69 C64 C65 C66 -171.8(19) . . . . ?
C64 C65 C66 C67 2(4) . . . . ?
C65 C66 C67 C68 0(4) . . . . ?
C64 C63 C68 C67 6(2) . . . . ?
O7 C63 C68 C67 -178.5(14) . . . . ?
C64 C63 C68 C72 -170.6(15) . . . . ?
O7 C63 C68 C72 5(2) . . . . ?
C66 C67 C68 C63 -4(3) . . . . ?
C66 C67 C68 C72 173(2) . . . . ?
C65 C64 C69 C71 89(2) . . . . ?
C63 C64 C69 C71 -82.2(18) . . . . ?
C65 C64 C69 C70 -36(2) . . . . ?
C63 C64 C69 C70 152.9(15) . . . . ?
C63 C68 C72 C74 96(2) . . . . ?
C67 C68 C72 C74 -81(3) . . . . ?
C63 C68 C72 C73 -145.6(19) . . . . ?
C67 C68 C72 C73 38(3) . . . . ?
P4 O8 C75 C80 -86.8(12) . . . . ?
P4 O8 C75 C76 97.3(11) . . . . ?
C80 C75 C76 C77 3.2(19) . . . . ?
O8 C75 C76 C77 178.9(11) . . . . ?
C80 C75 C76 C81 -171.3(12) . . . . ?
O8 C75 C76 C81 4.4(18) . . . . ?
C75 C76 C77 C78 1(2) . . . . ?
C81 C76 C77 C78 175.4(13) . . . . ?
C76 C77 C78 C79 -4(2) . . . . ?
C77 C78 C79 C80 3(2) . . . . ?
C76 C75 C80 C79 -3.5(19) . . . . ?
O8 C75 C80 C79 -179.2(11) . . . . ?
C76 C75 C80 C84 174.0(12) . . . . ?
O8 C75 C80 C84 -1.7(18) . . . . ?
C78 C79 C80 C75 0(2) . . . . ?
C78 C79 C80 C84 -177.5(14) . . . . ?
C77 C76 C81 C82 59.7(16) . . . . ?
C75 C76 C81 C82 -125.9(13) . . . . ?
C77 C76 C81 C83 -64.2(15) . . . . ?
C75 C76 C81 C83 110.2(14) . . . . ?
C75 C80 C84 C85 -111.1(14) . . . . ?
C79 C80 C84 C85 66.4(17) . . . . ?
C75 C80 C84 C86 122.4(14) . . . . ?
C79 C80 C84 C86 -60.2(16) . . . . ?
P4 O9 C87 C88 103.5(12) . . . . ?
P4 O9 C87 C92 -84.1(13) . . . . ?
C92 C87 C88 C89 1(2) . . . . ?
O9 C87 C88 C89 173.5(12) . . . . ?
C92 C87 C88 C93 -176.5(13) . . . . ?
O9 C87 C88 C93 -4.5(19) . . . . ?
C87 C88 C89 C90 2(2) . . . . ?
C93 C88 C89 C90 179.9(16) . . . . ?
C88 C89 C90 C91 -4(3) . . . . ?
C89 C90 C91 C92 2(3) . . . . ?
C90 C91 C92 C87 1(2) . . . . ?
C90 C91 C92 C96 179.9(16) . . . . ?
C88 C87 C92 C91 -3(2) . . . . ?
O9 C87 C92 C91 -174.9(12) . . . . ?
C88 C87 C92 C96 178.3(14) . . . . ?
O9 C87 C92 C96 6(2) . . . . ?
C87 C88 C93 C95 -156.0(15) . . . . ?
C89 C88 C93 C95 26(2) . . . . ?
C87 C88 C93 C94 80.3(17) . . . . ?
C89 C88 C93 C94 -97.7(17) . . . . ?
C91 C92 C96 C98 -63.1(19) . . . . ?
C87 C92 C96 C98 115.7(16) . . . . ?
C91 C92 C96 C97 61.8(19) . . . . ?
C87 C92 C96 C97 -119.4(16) . . . . ?
P3 N2 C99 C100 165.8(13) . . . . ?
